data_7248621
loop_
_publ_author_name
'Knorr, Michael'
'Viau, Lydie'
'Knauer, Lena'
'Strohmann, Carsten'
'Rousselin, Yoann'
'Kubicki, Marek M.'

_publ_section_title
;
 Polymeric CuX coordination compounds assembled from acetylenic thioether
 ligands RSCH2C&#xE002;CCH2R (R = C6H11, t-Bu): effect of the RS-group,
 halide and stoichiometry on the network architecture and the luminescence
 properties
;
_journal_issue 22
_journal_name_full CrystEngComm
_journal_page_first 2953
_journal_page_last 2975
_journal_paper_doi 10.1039/D4CE00173G
_journal_volume 26
_journal_year 2024
_chemical_formula_moiety 'C64 H104 Cu8 I8 S8'
_chemical_formula_sum 'C64 H104 Cu8 I8 S8'
_chemical_formula_weight 2653.47
_space_group_crystal_system triclinic
_space_group_IT_number 2
_space_group_name_Hall '-P 1'
_space_group_name_H-M_alt 'P -1'
_atom_sites_solution_hydrogens geom
_atom_sites_solution_primary direct
_audit_creation_date 2024-04-03
_audit_creation_method
;FinalCif V136 by Daniel Kratzert, Freiburg 2024, 
https://dkratzert.de/finalcif.html
;
_audit_update_record
;
2024-04-08 deposited with the CCDC.	2024-05-09 downloaded from the CCDC.
;
_cell_angle_alpha 96.658(4)
_cell_angle_beta 105.219(4)
_cell_angle_gamma 105.342(4)
_cell_formula_units_Z 2
_cell_length_a 11.9606(16)
_cell_length_b 19.095(3)
_cell_length_c 21.026(3)
_cell_measurement_reflns_used 9886
_cell_measurement_temperature 300.0(1)
_cell_measurement_theta_max 32.82
_cell_measurement_theta_min 2.28
_cell_volume 4379.0(11)
_computing_cell_refinement 'SAINT V8.38A (Bruker AXS Inc., 2016)'
_computing_data_reduction 'SAINT V8.38A (Bruker AXS Inc., 2016)'
_computing_molecular_graphics 'Olex2 1.5 (Dolomanov et al., 2009)'
_computing_publication_material 'Olex2 1.5 (Dolomanov et al., 2009)'
_computing_structure_refinement 'SHELXL 2019/3 (Sheldrick, 2015)'
_computing_structure_solution 'XT (Sheldrick, 2015)'
_diffrn_ambient_environment N~2~
_diffrn_ambient_temperature 300.0(1)
_diffrn_detector_area_resol_mean 10.4167
_diffrn_detector_type 'CPAD PHOTON II area detector'
_diffrn_measured_fraction_theta_full 0.999
_diffrn_measured_fraction_theta_max 0.999
_diffrn_measurement_device 'four-circle diffractometer'
_diffrn_measurement_device_type 'Bruker D8 VENTURE area detector'
_diffrn_measurement_method '\w and \f scans'
_diffrn_measurement_specimen_support 'MiTeGen micromount'
_diffrn_radiation_monochromator graphite
_diffrn_radiation_probe x-ray
_diffrn_radiation_type 'Mo K\a~1~'
_diffrn_radiation_wavelength 0.71073
_diffrn_radiation_xray_symbol K-L~3~
_diffrn_reflns_av_R_equivalents 0.0941
_diffrn_reflns_av_unetI/netI 0.0442
_diffrn_reflns_Laue_measured_fraction_full 0.999
_diffrn_reflns_Laue_measured_fraction_max 0.999
_diffrn_reflns_limit_h_max 14
_diffrn_reflns_limit_h_min -14
_diffrn_reflns_limit_k_max 22
_diffrn_reflns_limit_k_min -22
_diffrn_reflns_limit_l_max 24
_diffrn_reflns_limit_l_min -24
_diffrn_reflns_number 100554
_diffrn_reflns_point_group_measured_fraction_full 0.999
_diffrn_reflns_point_group_measured_fraction_max 0.999
_diffrn_reflns_theta_full 24.999
_diffrn_reflns_theta_max 24.999
_diffrn_reflns_theta_min 1.024
_diffrn_source 'X-ray tube'
_diffrn_source_target Mo
_exptl_absorpt_coefficient_mu 4.948
_exptl_absorpt_correction_T_max 0.7465
_exptl_absorpt_correction_T_min 0.6535
_exptl_absorpt_correction_type multi-scan
_exptl_absorpt_process_details
'SADABS-2016/2 (Bruker,2016/2) was used for absorption correction. wR2(int) was 0.0961 before and 0.0585 after correction. The Ratio of minimum to maximum transmission is 0.8754. The \l/2 correction factor is Not present.'
_exptl_crystal_colour 'clear light colourless'
_exptl_crystal_colour_lustre clear
_exptl_crystal_colour_modifier light
_exptl_crystal_colour_primary colourless
_exptl_crystal_density_diffrn 2.012
_exptl_crystal_description block
_exptl_crystal_F_000 2544
_exptl_crystal_size_max 0.168
_exptl_crystal_size_mid 0.143
_exptl_crystal_size_min 0.084
_refine_diff_density_max 2.057
_refine_diff_density_min -0.626
_refine_diff_density_rms 0.132
_refine_ls_extinction_method none
_refine_ls_goodness_of_fit_ref 1.040
_refine_ls_hydrogen_treatment constr
_refine_ls_matrix_type full
_refine_ls_number_parameters 910
_refine_ls_number_reflns 15416
_refine_ls_number_restraints 675
_refine_ls_restrained_S_all 1.027
_refine_ls_R_factor_all 0.0825
_refine_ls_R_factor_gt 0.0573
_refine_ls_shift/su_max 0.001
_refine_ls_shift/su_mean 0.000
_refine_ls_structure_factor_coef Fsqd
_refine_ls_weighting_details 'w=1/[\s^2^(Fo^2^)+(0.0823P)^2^+11.6776P] where P=(Fo^2^+2Fc^2^)/3'
_refine_ls_weighting_scheme calc
_refine_ls_wR_factor_gt 0.1493
_refine_ls_wR_factor_ref 0.1673
_reflns_Friedel_coverage 0.000
_reflns_number_gt 10833
_reflns_number_total 15416
_reflns_threshold_expression 'I > 2\s(I)'
_cod_data_source_file d4ce00173g2.cif
_cod_data_source_block CP1_300K
_cod_depositor_comments 'Adding full bibliography for 7248612--7248631.cif.'
_cod_original_cell_volume 4378.9(10)
_cod_database_code 7248621
_olex2_refinement_description
;
1. Fixed Uiso
 At 1.2 times of:
  All C(H) groups, All C(H,H) groups
2. Restrained distances
 C6-C1 = C2A-C1A = C2-C1 = C6A-C1A = C6A-C5A = C5A-C4A = C5-C4 = C6-C5 = C3A-
 C2A = C4A-C3A = C3-C2 = C4-C3 = C16-C15 = C16-C11 = C16A-C11 = C12-C11 = C12A-
 C11 = C13A-C12A = C15A-C14A = C14-C13 = C15-C14 = C14A-C13A = C16A-C15A = C13-
 C12 = C34A-C33 = C34-C33 = C38A-C33 = C38A-C37A = C37A-C36A = C36-C35 = C35-
 C34 = C35A-C34A = C38-C37 = C37-C36 = C36A-C35A = C38-C33 = C48-C43 = C44A-
 C43A = C48A-C43A = C44-C43 = C45-C44 = C48A-C47A = C46-C45 = C47A-C46A = C47-
 C46 = C46A-C45A = C45A-C44A = C48-C47 = C18-C17 = C22-C17 = C22-C21 = C21-C20 =
  C20-C19 = C19-C18 = C32-C27 = C28-C27 = C29-C28 = C31-C30 = C30-C29 = C32-C31
 = C50-C49 = C54-C49 = C54-C53 = C53-C52 = C52-C51 = C51-C50 = C61-C60 = C64A-
 C63A = C60-C59 = C64A-C59A = C60A-C59A = C64-C59 = C64-C63 = C61A-C60A = C62-
 C61 = C62A-C61A = C63-C62
 1.5 with sigma of 0.005
3. Rigid body (RIGU) restrains
 All non-hydrogen atoms
 with sigma for 1-2 distances of 0.001 and sigma for 1-3 distances of 0.001
4. Others
 Sof(C43A)=Sof(H43A)=Sof(C44A)=Sof(H44C)=Sof(H44D)=Sof(C45A)=Sof(H45C)=
 Sof(H45D)=Sof(C46A)=Sof(H46C)=Sof(H46D)=Sof(C47A)=Sof(H47C)=Sof(H47D)=
 Sof(C48A)=Sof(H48C)=Sof(H48D)=1-FVAR(1)
 Sof(C43)=Sof(H43)=Sof(C44)=Sof(H44A)=Sof(H44B)=Sof(C45)=Sof(H45A)=Sof(H45B)=
 Sof(C46)=Sof(H46A)=Sof(H46B)=Sof(C47)=Sof(H47A)=Sof(H47B)=Sof(C48)=Sof(H48A)=
 Sof(H48B)=FVAR(1)
 Sof(H33A)=Sof(C34A)=Sof(H34C)=Sof(H34D)=Sof(C35A)=Sof(H35C)=Sof(H35D)=
 Sof(C36A)=Sof(H36C)=Sof(H36D)=Sof(C37A)=Sof(H37C)=Sof(H37D)=Sof(C38A)=
 Sof(H38C)=Sof(H38D)=1-FVAR(2)
 Sof(H33)=Sof(C34)=Sof(H34A)=Sof(H34B)=Sof(C35)=Sof(H35A)=Sof(H35B)=Sof(C36)=
 Sof(H36A)=Sof(H36B)=Sof(C37)=Sof(H37A)=Sof(H37B)=Sof(C38)=Sof(H38A)=Sof(H38B)=
 FVAR(2)
 Sof(C1A)=Sof(H1A)=Sof(C2A)=Sof(H2AA)=Sof(H2AB)=Sof(C3A)=Sof(H3AA)=Sof(H3AB)=
 Sof(C4A)=Sof(H4AA)=Sof(H4AB)=Sof(C5A)=Sof(H5AA)=Sof(H5AB)=Sof(C6A)=Sof(H6AA)=
 Sof(H6AB)=1-FVAR(3)
 Sof(C1)=Sof(H1)=Sof(C2)=Sof(H2A)=Sof(H2B)=Sof(C3)=Sof(H3A)=Sof(H3B)=Sof(C4)=
 Sof(H4A)=Sof(H4B)=Sof(C5)=Sof(H5A)=Sof(H5B)=Sof(C6)=Sof(H6A)=Sof(H6B)=FVAR(3)
 Sof(C59A)=Sof(H59A)=Sof(C60A)=Sof(H60C)=Sof(H60D)=Sof(C61A)=Sof(H61C)=
 Sof(H61D)=Sof(C62A)=Sof(H62C)=Sof(H62D)=Sof(C63A)=Sof(H63C)=Sof(H63D)=
 Sof(C64A)=Sof(H64C)=Sof(H64D)=1-FVAR(4)
 Sof(C59)=Sof(H59)=Sof(C60)=Sof(H60A)=Sof(H60B)=Sof(C61)=Sof(H61A)=Sof(H61B)=
 Sof(C62)=Sof(H62A)=Sof(H62B)=Sof(C63)=Sof(H63A)=Sof(H63B)=Sof(C64)=Sof(H64A)=
 Sof(H64B)=FVAR(4)
 Sof(H11A)=Sof(C12A)=Sof(H12C)=Sof(H12D)=Sof(C13A)=Sof(H13C)=Sof(H13D)=
 Sof(C14A)=Sof(H14C)=Sof(H14D)=Sof(C15A)=Sof(H15C)=Sof(H15D)=Sof(C16A)=
 Sof(H16C)=Sof(H16D)=1-FVAR(5)
 Sof(H11)=Sof(C12)=Sof(H12A)=Sof(H12B)=Sof(C13)=Sof(H13A)=Sof(H13B)=Sof(C14)=
 Sof(H14A)=Sof(H14B)=Sof(C15)=Sof(H15A)=Sof(H15B)=Sof(C16)=Sof(H16A)=Sof(H16B)=
 FVAR(5)
5.a Ternary CH refined with riding coordinates:
 C1(H1), C1A(H1A), C11(H11), C11(H11A), C17(H17), C27(H27), C33(H33),
 C33(H33A), C43(H43), C43A(H43A), C49(H49), C59(H59), C59A(H59A)
5.b Secondary CH2 refined with riding coordinates:
 C2(H2A,H2B), C2A(H2AA,H2AB), C3(H3A,H3B), C3A(H3AA,H3AB), C4(H4A,H4B),
 C4A(H4AA,H4AB), C5(H5A,H5B), C5A(H5AA,H5AB), C6(H6A,H6B), C6A(H6AA,H6AB),
 C7(H7A,H7B), C10(H10A,H10B), C12(H12A,H12B), C12A(H12C,H12D), C13(H13A,H13B),
 C13A(H13C,H13D), C14(H14A,H14B), C14A(H14C,H14D), C15(H15A,H15B), C15A(H15C,
 H15D), C16(H16A,H16B), C16A(H16C,H16D), C18(H18A,H18B), C19(H19A,H19B),
 C20(H20A,H20B), C21(H21A,H21B), C22(H22A,H22B), C23(H23A,H23B), C26(H26A,H26B),
  C28(H28A,H28B), C29(H29A,H29B), C30(H30A,H30B), C31(H31A,H31B), C32(H32A,
 H32B), C34(H34A,H34B), C34A(H34C,H34D), C35(H35A,H35B), C35A(H35C,H35D),
 C36(H36A,H36B), C36A(H36C,H36D), C37(H37A,H37B), C37A(H37C,H37D), C38(H38A,
 H38B), C38A(H38C,H38D), C39(H39A,H39B), C42(H42A,H42B), C44(H44A,H44B),
 C44A(H44C,H44D), C45(H45A,H45B), C45A(H45C,H45D), C46(H46A,H46B), C46A(H46C,
 H46D), C47(H47A,H47B), C47A(H47C,H47D), C48(H48A,H48B), C48A(H48C,H48D),
 C50(H50A,H50B), C51(H51A,H51B), C52(H52A,H52B), C53(H53A,H53B), C54(H54A,H54B),
  C55(H55A,H55B), C58(H58A,H58B), C60(H60A,H60B), C60A(H60C,H60D), C61(H61A,
 H61B), C61A(H61C,H61D), C62(H62A,H62B), C62A(H62C,H62D), C63(H63A,H63B),
 C63A(H63C,H63D), C64(H64A,H64B), C64A(H64C,H64D)
;
_olex2_submission_special_instructions 'No special instructions were received'
_shelx_shelxl_version_number 2019/3
_shelx_space_group_comment
;
The symmetry employed for this shelxl refinement is uniquely defined
by the following loop, which should always be used as a source of
symmetry information in preference to the above space-group names.
They are only intended as comments.
;
_shelx_estimated_absorpt_t_min 0.490
_shelx_estimated_absorpt_t_max 0.681
_diffrn_measurement_ambient_temperature_device_make 'Oxford Cryostream 800'

loop_
_space_group_symop_operation_xyz
'x, y, z'
'-x, -y, -z'

loop_
_atom_site_label
_atom_site_type_symbol
_atom_site_fract_x
_atom_site_fract_y
_atom_site_fract_z
_atom_site_U_iso_or_equiv
_atom_site_adp_type
_atom_site_occupancy
_atom_site_site_symmetry_order
_atom_site_calc_flag
_atom_site_refinement_flags_posn
_atom_site_refinement_flags_adp
_atom_site_refinement_flags_occupancy
_atom_site_disorder_assembly
_atom_site_disorder_group
I1 I 0.08280(6) 0.05138(4) -0.31758(3) 0.0849(2) Uani 1 1 d . . . . .
I2 I 0.54612(7) 0.54416(4) 0.20281(4) 0.0892(2) Uani 1 1 d . . . . .
I3 I 0.17616(7) 0.56254(4) 0.18688(4) 0.0880(2) Uani 1 1 d . . . . .
I4 I 0.25137(6) 0.35226(3) 0.21336(3) 0.07205(18) Uani 1 1 d . . . . .
I5 I -0.57653(7) 0.54507(4) 0.38458(3) 0.0877(2) Uani 1 1 d . . . . .
I6 I 0.84492(6) 0.84914(3) 0.71366(3) 0.06969(17) Uani 1 1 d . . . . .
I7 I 0.72546(6) 1.05320(4) 0.70638(4) 0.0806(2) Uani 1 1 d . . . . .
I8 I 2.01472(7) 1.04550(4) 0.88401(3) 0.0848(2) Uani 1 1 d . . . . .
Cu1 Cu -0.03217(13) 0.09516(7) -0.23727(6) 0.0853(4) Uani 1 1 d . . . . .
Cu2 Cu 0.30932(12) 0.47484(7) 0.16170(6) 0.0819(4) Uani 1 1 d . . . . .
Cu3 Cu 0.40312(14) 0.59618(7) 0.26273(7) 0.0895(4) Uani 1 1 d . . . . .
Cu4 Cu 0.23376(12) 0.47577(7) 0.27977(6) 0.0834(3) Uani 1 1 d . . . . .
Cu5 Cu -0.54624(13) 0.46387(8) 0.28526(7) 0.0875(4) Uani 1 1 d . . . . .
Cu6 Cu 0.85009(12) 0.97328(7) 0.66278(6) 0.0793(3) Uani 1 1 d . . . . .
Cu7 Cu 1.03547(12) 0.96858(8) 0.77783(7) 0.0861(4) Uani 1 1 d . . . . .
Cu8 Cu 1.81956(11) 0.96714(7) 0.78769(6) 0.0807(3) Uani 1 1 d . . . . .
S1 S 0.0392(3) 0.21899(14) -0.18724(13) 0.0855(8) Uani 1 1 d . . . . .
S2 S 0.2464(3) 0.42599(15) 0.04768(12) 0.0841(7) Uani 1 1 d . . . . .
S3 S 0.4986(3) 0.71872(13) 0.31416(12) 0.0828(7) Uani 1 1 d . . . . .
S4 S 0.7407(2) 0.92249(15) 0.55117(12) 0.0817(7) Uani 1 1 d . . . . .
S5 S 0.0568(3) 0.45071(16) 0.30799(14) 0.0876(7) Uani 1 1 d . . . . .
S6 S -0.3840(3) 0.42154(18) 0.32589(15) 0.0968(8) Uani 1 1 d . . . . .
S7 S 1.2154(2) 0.94120(17) 0.80810(14) 0.0855(7) Uani 1 1 d . . . . .
S8 S 1.6544(2) 0.92650(16) 0.82464(13) 0.0813(7) Uani 1 1 d . . . . .
C1 C 0.0021(12) 0.2840(10) -0.2426(8) 0.089(4) Uani 0.635(16) 1 d D . P A 1
H1 H -0.002305 0.326982 -0.214111 0.107 Uiso 0.635(16) 1 calc R U P A 1
C1A C 0.054(3) 0.2716(14) -0.2578(16) 0.098(11) Uiso 0.365(16) 1 d D . P A 2
H1A H 0.121171 0.263462 -0.272854 0.117 Uiso 0.365(16) 1 calc R U P A 2
C2 C 0.1080(17) 0.3105(14) -0.2686(12) 0.141(9) Uani 0.635(16) 1 d D . P A 1
H2A H 0.181529 0.331281 -0.230695 0.170 Uiso 0.635(16) 1 calc R U P A 1
H2B H 0.116959 0.268289 -0.294927 0.170 Uiso 0.635(16) 1 calc R U P A 1
C2A C -0.060(3) 0.244(2) -0.3166(15) 0.117(13) Uiso 0.365(16) 1 d D . P A 2
H2AA H -0.127813 0.250986 -0.302129 0.140 Uiso 0.365(16) 1 calc R U P A 2
H2AB H -0.077273 0.191517 -0.332494 0.140 Uiso 0.365(16) 1 calc R U P A 2
C3 C 0.0966(17) 0.3676(12) -0.3113(11) 0.115(7) Uani 0.635(16) 1 d D . P A 1
H3A H 0.102986 0.413568 -0.283440 0.138 Uiso 0.635(16) 1 calc R U P A 1
H3B H 0.162369 0.377154 -0.331131 0.138 Uiso 0.635(16) 1 calc R U P A 1
C3A C -0.049(4) 0.2840(19) -0.3732(17) 0.116(13) Uiso 0.365(16) 1 d D . P A 2
H3AA H -0.126281 0.268686 -0.408981 0.139 Uiso 0.365(16) 1 calc R U P A 2
H3AB H 0.012776 0.274142 -0.391313 0.139 Uiso 0.365(16) 1 calc R U P A 2
C4 C -0.0232(14) 0.3411(17) -0.3658(11) 0.122(7) Uani 0.635(16) 1 d D . P A 1
H4A H -0.035241 0.382341 -0.386769 0.146 Uiso 0.635(16) 1 calc R U P A 1
H4B H -0.019719 0.303599 -0.399858 0.146 Uiso 0.635(16) 1 calc R U P A 1
C4A C -0.015(6) 0.364(2) -0.342(3) 0.21(4) Uiso 0.365(16) 1 d D . P A 2
H4AA H 0.004912 0.392521 -0.375530 0.253 Uiso 0.365(16) 1 calc R U P A 2
H4AB H -0.087364 0.373440 -0.335067 0.253 Uiso 0.365(16) 1 calc R U P A 2
C5 C -0.1309(16) 0.3096(11) -0.3428(10) 0.112(6) Uani 0.635(16) 1 d D . P A 1
H5A H -0.201142 0.285878 -0.382052 0.135 Uiso 0.635(16) 1 calc R U P A 1
H5B H -0.147774 0.350001 -0.318567 0.135 Uiso 0.635(16) 1 calc R U P A 1
C5A C 0.087(5) 0.397(3) -0.278(2) 0.17(2) Uiso 0.365(16) 1 d D . P A 2
H5AA H 0.163346 0.406720 -0.287746 0.201 Uiso 0.365(16) 1 calc R U P A 2
H5AB H 0.081006 0.444998 -0.259462 0.201 Uiso 0.365(16) 1 calc R U P A 2
C6 C -0.1163(14) 0.2543(9) -0.2984(8) 0.094(5) Uani 0.635(16) 1 d D . P A 1
H6A H -0.118550 0.208640 -0.324972 0.113 Uiso 0.635(16) 1 calc R U P A 1
H6B H -0.183242 0.243396 -0.279516 0.113 Uiso 0.635(16) 1 calc R U P A 1
C6A C 0.090(3) 0.3516(13) -0.2244(15) 0.097(10) Uiso 0.365(16) 1 d D . P A 2
H6AA H 0.034113 0.358734 -0.199980 0.116 Uiso 0.365(16) 1 calc R U P A 2
H6AB H 0.171344 0.366360 -0.192682 0.116 Uiso 0.365(16) 1 calc R U P A 2
C7 C -0.0725(11) 0.2283(6) -0.1447(5) 0.097(3) Uani 1 1 d . . . . .
H7A H -0.138034 0.240369 -0.174998 0.117 Uiso 1 1 calc R U . . .
H7B H -0.106999 0.181470 -0.132979 0.117 Uiso 1 1 calc R U . . .
C8 C -0.0170(11) 0.2866(5) -0.0832(5) 0.087(3) Uani 1 1 d . . . . .
C9 C 0.0285(11) 0.3309(6) -0.0330(5) 0.088(3) Uani 1 1 d . . . . .
C10 C 0.0849(12) 0.3828(7) 0.0309(5) 0.104(3) Uani 1 1 d . . . . .
H10A H 0.072188 0.356856 0.066654 0.125 Uiso 1 1 calc R U . . .
H10B H 0.045321 0.421023 0.031166 0.125 Uiso 1 1 calc R U . . .
C11 C 0.2469(14) 0.4985(7) 0.0013(5) 0.121(4) Uani 1 1 d D . . . .
H11 H 0.179972 0.516120 0.007673 0.146 Uiso 0.681(14) 1 calc R U P B 1
H11A H 0.183866 0.469924 -0.040435 0.146 Uiso 0.319(14) 1 calc R U P B 2
C12 C 0.357(2) 0.5657(11) 0.0283(10) 0.212(13) Uani 0.681(14) 1 d D . P B 1
H12A H 0.427145 0.552567 0.021969 0.254 Uiso 0.681(14) 1 calc R U P B 1
H12B H 0.372324 0.580486 0.076242 0.254 Uiso 0.681(14) 1 calc R U P B 1
C12A C 0.356(3) 0.507(2) -0.023(2) 0.119(14) Uiso 0.319(14) 1 d D . P B 2
H12C H 0.348151 0.460258 -0.050310 0.142 Uiso 0.319(14) 1 calc R U P B 2
H12D H 0.428656 0.519252 0.015198 0.142 Uiso 0.319(14) 1 calc R U P B 2
C13 C 0.346(4) 0.6304(11) -0.0044(9) 0.255(16) Uani 0.681(14) 1 d D . P B 1
H13A H 0.278459 0.645956 0.002805 0.306 Uiso 0.681(14) 1 calc R U P B 1
H13B H 0.419989 0.671857 0.014162 0.306 Uiso 0.681(14) 1 calc R U P B 1
C13A C 0.368(4) 0.5663(19) -0.064(2) 0.110(13) Uiso 0.319(14) 1 d D . P B 2
H13C H 0.321331 0.544403 -0.110446 0.132 Uiso 0.319(14) 1 calc R U P B 2
H13D H 0.453108 0.585148 -0.062053 0.132 Uiso 0.319(14) 1 calc R U P B 2
C14 C 0.324(3) 0.6041(15) -0.0779(8) 0.184(11) Uani 0.681(14) 1 d D . P B 1
H14A H 0.316499 0.644458 -0.101209 0.221 Uiso 0.681(14) 1 calc R U P B 1
H14B H 0.393022 0.590138 -0.084046 0.221 Uiso 0.681(14) 1 calc R U P B 1
C14A C 0.328(5) 0.630(2) -0.041(4) 0.18(3) Uiso 0.319(14) 1 d D . P B 2
H14C H 0.373055 0.654510 0.004809 0.218 Uiso 0.319(14) 1 calc R U P B 2
H14D H 0.334001 0.666200 -0.070273 0.218 Uiso 0.319(14) 1 calc R U P B 2
C15 C 0.211(2) 0.5395(11) -0.1083(11) 0.178(10) Uani 0.681(14) 1 d D . P B 1
H15A H 0.201326 0.523669 -0.155446 0.213 Uiso 0.681(14) 1 calc R U P B 1
H15B H 0.140637 0.554465 -0.105425 0.213 Uiso 0.681(14) 1 calc R U P B 1
C15A C 0.197(5) 0.590(3) -0.049(2) 0.18(3) Uiso 0.319(14) 1 d D . P B 2
H15C H 0.163921 0.549926 -0.087844 0.221 Uiso 0.319(14) 1 calc R U P B 2
H15D H 0.149049 0.623805 -0.054632 0.221 Uiso 0.319(14) 1 calc R U P B 2
C16 C 0.216(2) 0.4758(9) -0.0732(6) 0.141(8) Uani 0.681(14) 1 d D . P B 1
H16A H 0.137153 0.437693 -0.090162 0.169 Uiso 0.681(14) 1 calc R U P B 1
H16B H 0.275889 0.454800 -0.083397 0.169 Uiso 0.681(14) 1 calc R U P B 1
C16A C 0.195(3) 0.5602(15) 0.0139(16) 0.091(11) Uiso 0.319(14) 1 d D . P B 2
H16C H 0.246485 0.596593 0.054194 0.109 Uiso 0.319(14) 1 calc R U P B 2
H16D H 0.113239 0.542136 0.016706 0.109 Uiso 0.319(14) 1 calc R U P B 2
C17 C 0.0550(11) 0.4045(6) 0.3784(5) 0.102(3) Uani 1 1 d D . . . .
H17 H -0.030547 0.380537 0.374270 0.123 Uiso 1 1 calc R U . . .
C18 C 0.1155(17) 0.3450(8) 0.3784(7) 0.148(6) Uani 1 1 d D . . . .
H18A H 0.199500 0.365979 0.379666 0.178 Uiso 1 1 calc R U . . .
H18B H 0.073926 0.307275 0.337822 0.178 Uiso 1 1 calc R U . . .
C19 C 0.111(2) 0.3112(9) 0.4392(7) 0.198(8) Uani 1 1 d D . . . .
H19A H 0.026826 0.285838 0.434981 0.238 Uiso 1 1 calc R U . . .
H19B H 0.153950 0.274533 0.440684 0.238 Uiso 1 1 calc R U . . .
C20 C 0.1663(18) 0.3672(9) 0.5038(8) 0.196(8) Uani 1 1 d D . . . .
H20A H 0.252722 0.388950 0.510902 0.235 Uiso 1 1 calc R U . . .
H20B H 0.156607 0.343108 0.541009 0.235 Uiso 1 1 calc R U . . .
C21 C 0.1064(17) 0.4270(9) 0.5019(6) 0.150(5) Uani 1 1 d D . . . .
H21A H 0.147986 0.464741 0.542517 0.180 Uiso 1 1 calc R U . . .
H21B H 0.022717 0.406049 0.501225 0.180 Uiso 1 1 calc R U . . .
C22 C 0.1076(14) 0.4624(6) 0.4419(5) 0.121(4) Uani 1 1 d D . . . .
H22A H 0.060406 0.496729 0.440295 0.146 Uiso 1 1 calc R U . . .
H22B H 0.190571 0.490076 0.445811 0.146 Uiso 1 1 calc R U . . .
C23 C -0.0496(11) 0.3791(8) 0.2390(6) 0.110(4) Uani 1 1 d . . . . .
H23A H -0.047563 0.394364 0.196823 0.132 Uiso 1 1 calc R U . . .
H23B H -0.026413 0.334110 0.239486 0.132 Uiso 1 1 calc R U . . .
C24 C -0.1746(11) 0.3642(8) 0.2443(6) 0.107(4) Uani 1 1 d . . . . .
C25 C -0.2732(11) 0.3570(7) 0.2501(6) 0.102(3) Uani 1 1 d . . . . .
C26 C -0.3923(11) 0.3549(8) 0.2546(7) 0.121(4) Uani 1 1 d . . . . .
H26A H -0.434509 0.305539 0.258715 0.145 Uiso 1 1 calc R U . . .
H26B H -0.439054 0.365255 0.213585 0.145 Uiso 1 1 calc R U . . .
C27 C -0.4008(10) 0.3759(7) 0.3916(8) 0.128(4) Uani 1 1 d D . . . .
H27 H -0.387111 0.415714 0.429316 0.153 Uiso 1 1 calc R U . . .
C28 C -0.3059(15) 0.3394(12) 0.4170(9) 0.190(8) Uani 1 1 d D . . . .
H28A H -0.225924 0.375027 0.426648 0.229 Uiso 1 1 calc R U . . .
H28B H -0.313916 0.298933 0.381970 0.229 Uiso 1 1 calc R U . . .
C29 C -0.3154(13) 0.3099(10) 0.4793(8) 0.178(7) Uani 1 1 d D . . . .
H29A H -0.255482 0.284227 0.491682 0.214 Uiso 1 1 calc R U . . .
H29B H -0.297454 0.351001 0.516012 0.214 Uiso 1 1 calc R U . . .
C30 C -0.4398(11) 0.2579(8) 0.4688(10) 0.170(6) Uani 1 1 d D . . . .
H30A H -0.443699 0.242317 0.510703 0.204 Uiso 1 1 calc R U . . .
H30B H -0.453968 0.214193 0.435651 0.204 Uiso 1 1 calc R U . . .
C31 C -0.5376(12) 0.2931(8) 0.4457(7) 0.139(4) Uani 1 1 d D . . . .
H31A H -0.531262 0.332565 0.481164 0.167 Uiso 1 1 calc R U . . .
H31B H -0.617165 0.256534 0.434657 0.167 Uiso 1 1 calc R U . . .
C32 C -0.5230(11) 0.3237(9) 0.3847(7) 0.153(6) Uani 1 1 d D . . . .
H32A H -0.541501 0.282451 0.348033 0.184 Uiso 1 1 calc R U . . .
H32B H -0.583181 0.349193 0.371823 0.184 Uiso 1 1 calc R U . . .
C33 C 0.5339(16) 0.7794(7) 0.2570(7) 0.139(5) Uani 1 1 d D . . . .
H33 H 0.597952 0.823723 0.285432 0.167 Uiso 0.680(14) 1 calc R U P C 1
H33A H 0.620310 0.783331 0.266705 0.167 Uiso 0.320(14) 1 calc R U P C 2
C34 C 0.4263(19) 0.8050(14) 0.2300(12) 0.179(10) Uani 0.680(14) 1 d D . P C 1
H34A H 0.396692 0.820830 0.266234 0.215 Uiso 0.680(14) 1 calc R U P C 1
H34B H 0.361100 0.765186 0.197485 0.215 Uiso 0.680(14) 1 calc R U P C 1
C34A C 0.495(4) 0.7471(17) 0.1831(7) 0.100(12) Uiso 0.320(14) 1 d D . P C 2
H34C H 0.556868 0.726517 0.175034 0.120 Uiso 0.320(14) 1 calc R U P C 2
H34D H 0.421043 0.705792 0.173553 0.120 Uiso 0.320(14) 1 calc R U P C 2
C35 C 0.468(3) 0.8687(15) 0.1973(14) 0.183(12) Uani 0.680(14) 1 d D . P C 1
H35A H 0.397608 0.882912 0.175323 0.220 Uiso 0.680(14) 1 calc R U P C 1
H35B H 0.522821 0.910523 0.232169 0.220 Uiso 0.680(14) 1 calc R U P C 1
C35A C 0.470(4) 0.7944(19) 0.1322(17) 0.103(13) Uiso 0.320(14) 1 d D . P C 2
H35C H 0.533320 0.800662 0.110197 0.124 Uiso 0.320(14) 1 calc R U P C 2
H35D H 0.393419 0.767787 0.098159 0.124 Uiso 0.320(14) 1 calc R U P C 2
C36 C 0.531(2) 0.8543(16) 0.1465(12) 0.162(10) Uani 0.680(14) 1 d D . P C 1
H36A H 0.469170 0.830656 0.103745 0.194 Uiso 0.680(14) 1 calc R U P C 1
H36B H 0.578103 0.901824 0.141033 0.194 Uiso 0.680(14) 1 calc R U P C 1
C36A C 0.466(6) 0.870(2) 0.158(3) 0.20(3) Uiso 0.320(14) 1 d D . P C 2
H36C H 0.479194 0.901495 0.126521 0.234 Uiso 0.320(14) 1 calc R U P C 2
H36D H 0.385678 0.865564 0.162765 0.234 Uiso 0.320(14) 1 calc R U P C 2
C37 C 0.614(2) 0.8078(11) 0.1611(10) 0.134(7) Uani 0.680(14) 1 d D . P C 1
H37A H 0.696435 0.840639 0.182765 0.161 Uiso 0.680(14) 1 calc R U P C 1
H37B H 0.612927 0.781192 0.118601 0.161 Uiso 0.680(14) 1 calc R U P C 1
C37A C 0.560(4) 0.903(2) 0.2252(16) 0.121(16) Uiso 0.320(14) 1 d D . P C 2
H37C H 0.555877 0.952371 0.240142 0.146 Uiso 0.320(14) 1 calc R U P C 2
H37D H 0.640185 0.909772 0.219503 0.146 Uiso 0.320(14) 1 calc R U P C 2
C38 C 0.585(2) 0.7526(9) 0.2045(8) 0.112(6) Uani 0.680(14) 1 d D . P C 1
H38A H 0.527481 0.706901 0.176102 0.134 Uiso 0.680(14) 1 calc R U P C 1
H38B H 0.659303 0.741829 0.226508 0.134 Uiso 0.680(14) 1 calc R U P C 1
C38A C 0.550(3) 0.8597(8) 0.2793(12) 0.066(8) Uiso 0.320(14) 1 d D . P C 2
H38C H 0.622128 0.880665 0.317831 0.079 Uiso 0.320(14) 1 calc R U P C 2
H38D H 0.480445 0.864035 0.293532 0.079 Uiso 0.320(14) 1 calc R U P C 2
C39 C 0.6511(11) 0.7165(6) 0.3542(6) 0.103(3) Uani 1 1 d . . . . .
H39A H 0.645820 0.670157 0.369795 0.124 Uiso 1 1 calc R U . . .
H39B H 0.694620 0.717633 0.321193 0.124 Uiso 1 1 calc R U . . .
C40 C 0.7209(10) 0.7782(6) 0.4114(5) 0.087(3) Uani 1 1 d . . . . .
C41 C 0.7754(11) 0.8249(6) 0.4588(5) 0.089(3) Uani 1 1 d . . . . .
C42 C 0.8398(11) 0.8797(6) 0.5216(5) 0.101(3) Uani 1 1 d . . . . .
H42A H 0.904696 0.917740 0.514426 0.121 Uiso 1 1 calc R U . . .
H42B H 0.876646 0.855648 0.555831 0.121 Uiso 1 1 calc R U . . .
C43 C 0.7222(19) 1.0003(12) 0.5090(7) 0.102(5) Uani 0.619(17) 1 d D . P D 1
H43 H 0.664886 1.018638 0.526658 0.122 Uiso 0.619(17) 1 calc R U P D 1
C43A C 0.734(2) 0.9797(17) 0.4887(18) 0.086(11) Uiso 0.381(17) 1 d D . P D 2
H43A H 0.723735 0.948351 0.445878 0.103 Uiso 0.381(17) 1 calc R U P D 2
C44 C 0.660(2) 0.9748(10) 0.4347(7) 0.127(7) Uani 0.619(17) 1 d D . P D 1
H44A H 0.582115 0.937436 0.427124 0.152 Uiso 0.619(17) 1 calc R U P D 1
H44B H 0.709149 0.952337 0.414456 0.152 Uiso 0.619(17) 1 calc R U P D 1
C44A C 0.848(3) 1.0438(18) 0.5026(19) 0.118(15) Uiso 0.381(17) 1 d D . P D 2
H44C H 0.913091 1.025296 0.496767 0.141 Uiso 0.381(17) 1 calc R U P D 2
H44D H 0.871401 1.069383 0.549026 0.141 Uiso 0.381(17) 1 calc R U P D 2
C45 C 0.639(2) 1.0378(12) 0.4017(13) 0.149(10) Uani 0.619(17) 1 d D . P D 1
H45A H 0.607268 1.020673 0.353314 0.178 Uiso 0.619(17) 1 calc R U P D 1
H45B H 0.578213 1.054905 0.416317 0.178 Uiso 0.619(17) 1 calc R U P D 1
C45A C 0.830(3) 1.0976(19) 0.457(2) 0.108(11) Uiso 0.381(17) 1 d D . P D 2
H45C H 0.902227 1.140435 0.472115 0.130 Uiso 0.381(17) 1 calc R U P D 2
H45D H 0.823529 1.074438 0.412206 0.130 Uiso 0.381(17) 1 calc R U P D 2
C46 C 0.754(3) 1.1009(14) 0.4190(9) 0.148(9) Uani 0.619(17) 1 d D . P D 1
H46A H 0.736655 1.141343 0.398564 0.178 Uiso 0.619(17) 1 calc R U P D 1
H46B H 0.811124 1.084916 0.400023 0.178 Uiso 0.619(17) 1 calc R U P D 1
C46A C 0.721(2) 1.1242(17) 0.453(2) 0.119(13) Uiso 0.381(17) 1 d D . P D 2
H46C H 0.729259 1.152148 0.496113 0.143 Uiso 0.381(17) 1 calc R U P D 2
H46D H 0.715282 1.156207 0.420208 0.143 Uiso 0.381(17) 1 calc R U P D 2
C47 C 0.812(3) 1.1284(11) 0.4932(9) 0.144(9) Uani 0.619(17) 1 d D . P D 1
H47A H 0.759737 1.149447 0.511928 0.173 Uiso 0.619(17) 1 calc R U P D 1
H47B H 0.889081 1.166915 0.501712 0.173 Uiso 0.619(17) 1 calc R U P D 1
C47A C 0.610(3) 1.0577(16) 0.4315(17) 0.108(12) Uiso 0.381(17) 1 d D . P D 2
H47C H 0.598341 1.032348 0.386419 0.130 Uiso 0.381(17) 1 calc R U P D 2
H47D H 0.538756 1.073153 0.431074 0.130 Uiso 0.381(17) 1 calc R U P D 2
C48 C 0.834(2) 1.0658(12) 0.5264(12) 0.121(8) Uani 0.619(17) 1 d D . P D 1
H48A H 0.897152 1.050383 0.512783 0.145 Uiso 0.619(17) 1 calc R U P D 1
H48B H 0.864168 1.083170 0.574761 0.145 Uiso 0.619(17) 1 calc R U P D 1
C48A C 0.625(3) 1.0065(19) 0.4798(19) 0.119(12) Uiso 0.381(17) 1 d D . P D 2
H48C H 0.628588 1.031543 0.523475 0.142 Uiso 0.381(17) 1 calc R U P D 2
H48D H 0.552935 0.963497 0.465020 0.142 Uiso 0.381(17) 1 calc R U P D 2
C49 C 1.2372(9) 0.8942(6) 0.8789(5) 0.097(3) Uani 1 1 d D . . . .
H49 H 1.292239 0.865400 0.873973 0.117 Uiso 1 1 calc R U . . .
C50 C 1.1217(9) 0.8415(7) 0.8820(6) 0.113(4) Uani 1 1 d D . . . .
H50A H 1.085517 0.804283 0.840814 0.135 Uiso 1 1 calc R U . . .
H50B H 1.064430 0.868500 0.885202 0.135 Uiso 1 1 calc R U . . .
C51 C 1.1434(18) 0.8039(8) 0.9411(6) 0.180(7) Uani 1 1 d D . . . .
H51A H 1.066259 0.773204 0.943402 0.216 Uiso 1 1 calc R U . . .
H51B H 1.192892 0.772128 0.935565 0.216 Uiso 1 1 calc R U . . .
C52 C 1.2069(15) 0.8606(9) 1.0049(7) 0.178(6) Uani 1 1 d D . . . .
H52A H 1.227883 0.835353 1.041691 0.214 Uiso 1 1 calc R U . . .
H52B H 1.150841 0.886119 1.013927 0.214 Uiso 1 1 calc R U . . .
C53 C 1.3203(14) 0.9170(9) 1.0039(6) 0.150(5) Uani 1 1 d D . . . .
H53A H 1.383203 0.893543 1.004792 0.180 Uiso 1 1 calc R U . . .
H53B H 1.348943 0.955639 1.043966 0.180 Uiso 1 1 calc R U . . .
C54 C 1.2992(13) 0.9512(6) 0.9429(4) 0.117(4) Uani 1 1 d D . . . .
H54A H 1.376807 0.981549 0.940852 0.141 Uiso 1 1 calc R U . . .
H54B H 1.249563 0.983269 0.946807 0.141 Uiso 1 1 calc R U . . .
C55 C 1.1982(10) 0.8688(8) 0.7403(6) 0.106(3) Uani 1 1 d . . . . .
H55A H 1.145652 0.822457 0.744613 0.127 Uiso 1 1 calc R U . . .
H55B H 1.160455 0.880442 0.697766 0.127 Uiso 1 1 calc R U . . .
C56 C 1.3196(10) 0.8610(7) 0.7416(5) 0.093(3) Uani 1 1 d . . . . .
C57 C 1.4200(10) 0.8622(6) 0.7467(5) 0.087(3) Uani 1 1 d . . . . .
C58 C 1.5451(9) 0.8687(7) 0.7487(5) 0.092(3) Uani 1 1 d . . . . .
H58A H 1.561015 0.888940 0.710617 0.111 Uiso 1 1 calc R U . . .
H58B H 1.554888 0.819680 0.744516 0.111 Uiso 1 1 calc R U . . .
C59 C 1.6688(12) 0.8436(12) 0.8677(7) 0.092(5) Uani 0.626(17) 1 d D . P E 1
H59 H 1.666632 0.802800 0.834112 0.110 Uiso 0.626(17) 1 calc R U P E 1
C59A C 1.687(2) 0.8887(14) 0.8955(15) 0.075(8) Uiso 0.374(17) 1 d D . P E 2
H59A H 1.746024 0.928875 0.931625 0.090 Uiso 0.374(17) 1 calc R U P E 2
C60 C 1.5630(15) 0.8184(13) 0.8941(11) 0.111(7) Uani 0.626(17) 1 d D . P E 1
H60A H 1.488589 0.796465 0.856919 0.133 Uiso 0.626(17) 1 calc R U P E 1
H60B H 1.554272 0.860408 0.920815 0.133 Uiso 0.626(17) 1 calc R U P E 1
C60A C 1.746(3) 0.8296(15) 0.8874(15) 0.079(8) Uiso 0.374(17) 1 d D . P E 2
H60C H 1.821042 0.850679 0.877124 0.095 Uiso 0.374(17) 1 calc R U P E 2
H60D H 1.692691 0.790757 0.849407 0.095 Uiso 0.374(17) 1 calc R U P E 2
C61 C 1.5840(18) 0.7623(13) 0.9366(11) 0.136(8) Uani 0.626(17) 1 d D . P E 1
H61A H 1.521701 0.752892 0.959017 0.163 Uiso 0.626(17) 1 calc R U P E 1
H61B H 1.571896 0.716383 0.906860 0.163 Uiso 0.626(17) 1 calc R U P E 1
C61A C 1.775(3) 0.796(3) 0.948(2) 0.096(16) Uiso 0.374(17) 1 d D . P E 2
H61C H 1.803037 0.753622 0.937296 0.115 Uiso 0.374(17) 1 calc R U P E 2
H61D H 1.840641 0.831637 0.984134 0.115 Uiso 0.374(17) 1 calc R U P E 2
C62 C 1.7055(17) 0.7813(18) 0.9891(11) 0.119(8) Uani 0.626(17) 1 d D . P E 1
H62A H 1.712822 0.738153 1.007994 0.142 Uiso 0.626(17) 1 calc R U P E 1
H62B H 1.711985 0.820249 1.025169 0.142 Uiso 0.626(17) 1 calc R U P E 1
C62A C 1.666(4) 0.770(3) 0.972(2) 0.112(14) Uiso 0.374(17) 1 d D . P E 2
H62C H 1.605751 0.728807 0.938195 0.134 Uiso 0.374(17) 1 calc R U P E 2
H62D H 1.689656 0.752625 1.013028 0.134 Uiso 0.374(17) 1 calc R U P E 2
C63 C 1.806(3) 0.8067(14) 0.9590(13) 0.097(6) Uani 0.626(17) 1 d D . P E 1
H63A H 1.808033 0.765074 0.928557 0.116 Uiso 0.626(17) 1 calc R U P E 1
H63B H 1.883536 0.824549 0.994478 0.116 Uiso 0.626(17) 1 calc R U P E 1
C63A C 1.614(3) 0.8237(19) 0.9824(16) 0.102(10) Uiso 0.374(17) 1 d D . P E 2
H63C H 1.669446 0.862487 1.019924 0.122 Uiso 0.374(17) 1 calc R U P E 2
H63D H 1.540348 0.802746 0.994080 0.122 Uiso 0.374(17) 1 calc R U P E 2
C64 C 1.7900(12) 0.8673(10) 0.9213(8) 0.083(4) Uani 0.626(17) 1 d D . P E 1
H64A H 1.854446 0.880618 0.900840 0.100 Uiso 0.626(17) 1 calc R U P E 1
H64B H 1.796299 0.910778 0.952582 0.100 Uiso 0.626(17) 1 calc R U P E 1
C64A C 1.583(3) 0.856(2) 0.9211(16) 0.114(14) Uiso 0.374(17) 1 d D . P E 2
H64C H 1.547271 0.895041 0.931158 0.137 Uiso 0.374(17) 1 calc R U P E 2
H64D H 1.520610 0.818176 0.885364 0.137 Uiso 0.374(17) 1 calc R U P E 2

loop_
_atom_site_aniso_label
_atom_site_aniso_U_11
_atom_site_aniso_U_22
_atom_site_aniso_U_33
_atom_site_aniso_U_23
_atom_site_aniso_U_13
_atom_site_aniso_U_12
I1 0.0729(4) 0.1043(5) 0.0751(4) 0.0294(4) 0.0237(3) 0.0173(4)
I2 0.0889(5) 0.0832(4) 0.0845(5) 0.0033(3) 0.0392(4) 0.0012(4)
I3 0.1008(5) 0.0884(5) 0.0780(4) 0.0222(3) 0.0193(4) 0.0401(4)
I4 0.0868(4) 0.0574(3) 0.0640(3) 0.0077(3) 0.0202(3) 0.0139(3)
I5 0.1086(5) 0.0855(4) 0.0529(3) 0.0055(3) 0.0219(3) 0.0098(4)
I6 0.0791(4) 0.0582(3) 0.0685(4) 0.0099(3) 0.0202(3) 0.0192(3)
I7 0.0762(4) 0.0734(4) 0.0879(4) 0.0133(3) 0.0129(3) 0.0292(3)
I8 0.0977(5) 0.0811(4) 0.0576(4) 0.0060(3) 0.0025(3) 0.0227(4)
Cu1 0.0966(9) 0.0673(7) 0.0775(8) 0.0055(6) 0.0165(7) 0.0152(7)
Cu2 0.0980(9) 0.0752(7) 0.0552(6) 0.0051(5) 0.0164(6) 0.0088(6)
Cu3 0.1070(10) 0.0659(7) 0.0773(8) 0.0025(6) 0.0189(7) 0.0108(7)
Cu4 0.0844(8) 0.0866(8) 0.0772(8) 0.0124(6) 0.0328(6) 0.0165(7)
Cu5 0.0904(9) 0.0880(9) 0.0807(8) 0.0155(7) 0.0215(7) 0.0269(7)
Cu6 0.0929(9) 0.0743(7) 0.0590(6) 0.0060(5) 0.0113(6) 0.0215(6)
Cu7 0.0764(8) 0.0946(9) 0.0847(8) 0.0187(7) 0.0142(6) 0.0321(7)
Cu8 0.0746(8) 0.0860(8) 0.0765(7) 0.0138(6) 0.0245(6) 0.0164(6)
S1 0.0916(18) 0.0651(14) 0.0727(15) 0.0120(12) 0.0020(13) 0.0031(13)
S2 0.105(2) 0.0820(16) 0.0556(13) 0.0053(12) 0.0213(13) 0.0194(15)
S3 0.118(2) 0.0599(13) 0.0664(14) 0.0072(11) 0.0312(14) 0.0190(14)
S4 0.0837(17) 0.0825(16) 0.0628(14) 0.0106(12) 0.0068(12) 0.0162(13)
S5 0.0876(18) 0.0991(19) 0.0826(17) 0.0223(14) 0.0368(14) 0.0269(15)
S6 0.0824(18) 0.103(2) 0.0912(19) 0.0058(16) 0.0122(15) 0.0266(16)
S7 0.0697(15) 0.110(2) 0.0792(16) 0.0320(15) 0.0158(12) 0.0329(14)
S8 0.0742(16) 0.0962(18) 0.0746(15) 0.0130(13) 0.0288(12) 0.0239(14)
C1 0.083(7) 0.066(9) 0.101(8) 0.024(7) 0.017(5) 0.003(6)
C2 0.084(7) 0.180(19) 0.163(17) 0.102(16) 0.034(8) 0.022(9)
C3 0.112(9) 0.129(15) 0.112(12) 0.052(11) 0.046(8) 0.027(10)
C4 0.117(9) 0.147(19) 0.110(12) 0.062(12) 0.043(7) 0.033(10)
C5 0.109(9) 0.131(14) 0.102(11) 0.052(10) 0.035(8) 0.031(9)
C6 0.082(7) 0.108(11) 0.086(8) 0.032(7) 0.023(6) 0.017(7)
C7 0.097(7) 0.089(6) 0.079(4) -0.002(3) 0.015(5) 0.005(5)
C8 0.105(8) 0.069(5) 0.070(4) 0.010(3) 0.004(4) 0.023(5)
C9 0.109(8) 0.074(5) 0.065(4) 0.011(3) 0.015(4) 0.016(5)
C10 0.119(8) 0.102(6) 0.069(5) -0.002(4) 0.022(5) 0.014(5)
C11 0.168(11) 0.111(7) 0.084(6) 0.036(6) 0.041(7) 0.031(6)
C12 0.277(18) 0.181(12) 0.073(9) 0.065(8) -0.009(12) -0.056(12)
C13 0.44(4) 0.137(10) 0.086(10) 0.044(9) 0.032(14) -0.042(13)
C14 0.26(2) 0.161(13) 0.081(10) 0.069(10) 0.019(12) -0.008(13)
C15 0.24(2) 0.157(13) 0.086(9) 0.047(8) 0.021(12) 0.006(12)
C16 0.173(19) 0.140(11) 0.080(6) 0.033(6) 0.033(8) 0.002(10)
C17 0.125(9) 0.106(7) 0.092(4) 0.033(4) 0.044(5) 0.046(6)
C18 0.242(17) 0.149(10) 0.140(8) 0.082(7) 0.116(11) 0.120(11)
C19 0.36(3) 0.207(14) 0.151(9) 0.111(8) 0.148(12) 0.187(16)
C20 0.30(2) 0.252(15) 0.143(8) 0.104(9) 0.129(13) 0.174(15)
C21 0.201(16) 0.192(12) 0.099(5) 0.052(7) 0.072(8) 0.096(12)
C22 0.147(11) 0.126(8) 0.094(5) 0.024(4) 0.047(6) 0.037(7)
C23 0.091(5) 0.143(9) 0.091(5) 0.006(7) 0.036(5) 0.027(6)
C24 0.084(5) 0.144(10) 0.086(7) 0.017(7) 0.027(5) 0.026(6)
C25 0.082(5) 0.122(9) 0.092(7) 0.009(7) 0.025(5) 0.020(6)
C26 0.079(5) 0.133(9) 0.132(7) -0.002(8) 0.028(6) 0.015(6)
C27 0.117(7) 0.140(10) 0.127(7) 0.043(7) 0.025(7) 0.046(6)
C28 0.144(9) 0.26(2) 0.223(16) 0.137(15) 0.062(11) 0.104(12)
C29 0.132(7) 0.209(16) 0.179(13) 0.091(12) 0.007(10) 0.047(9)
C30 0.139(8) 0.169(14) 0.187(15) 0.092(11) 0.004(9) 0.044(8)
C31 0.124(8) 0.117(10) 0.146(10) 0.056(8) -0.001(7) 0.017(7)
C32 0.119(7) 0.164(12) 0.174(11) 0.092(10) 0.018(8) 0.042(7)
C33 0.227(14) 0.126(10) 0.130(9) 0.069(8) 0.104(9) 0.095(10)
C34 0.279(19) 0.23(2) 0.156(17) 0.122(17) 0.152(15) 0.175(18)
C35 0.24(3) 0.26(2) 0.171(19) 0.151(18) 0.126(19) 0.17(2)
C36 0.20(2) 0.22(2) 0.154(18) 0.123(17) 0.103(16) 0.13(2)
C37 0.156(17) 0.175(16) 0.119(14) 0.081(13) 0.067(12) 0.081(13)
C38 0.137(15) 0.127(13) 0.094(10) 0.043(8) 0.048(10) 0.055(10)
C39 0.119(8) 0.092(6) 0.081(5) -0.008(4) 0.019(5) 0.024(5)
C40 0.102(7) 0.082(5) 0.067(4) 0.005(3) 0.027(4) 0.014(5)
C41 0.105(7) 0.082(5) 0.067(4) 0.005(3) 0.024(4) 0.016(5)
C42 0.101(8) 0.095(6) 0.083(5) -0.008(4) 0.010(5) 0.022(5)
C43 0.105(11) 0.118(10) 0.068(8) 0.033(8) -0.006(7) 0.036(6)
C44 0.148(15) 0.140(12) 0.070(8) 0.032(7) -0.015(8) 0.051(9)
C45 0.178(17) 0.156(14) 0.083(11) 0.045(10) -0.025(12) 0.058(10)
C46 0.186(18) 0.155(13) 0.089(9) 0.055(11) -0.001(11) 0.059(12)
C47 0.182(19) 0.127(11) 0.092(10) 0.050(9) -0.005(11) 0.030(9)
C48 0.126(12) 0.130(11) 0.083(10) 0.051(9) -0.001(10) 0.021(9)
C49 0.088(6) 0.113(7) 0.093(4) 0.035(4) 0.024(4) 0.031(5)
C50 0.097(6) 0.132(8) 0.112(7) 0.052(6) 0.032(5) 0.028(5)
C51 0.184(14) 0.195(12) 0.148(9) 0.103(8) 0.037(8) 0.023(10)
C52 0.189(13) 0.248(15) 0.117(7) 0.098(9) 0.050(9) 0.071(11)
C53 0.162(11) 0.195(12) 0.095(5) 0.049(7) 0.019(7) 0.069(9)
C54 0.113(8) 0.135(8) 0.093(5) 0.029(4) 0.012(5) 0.037(6)
C55 0.078(5) 0.143(9) 0.095(5) 0.015(7) 0.021(5) 0.039(6)
C56 0.070(4) 0.120(9) 0.083(7) 0.016(6) 0.016(4) 0.026(5)
C57 0.072(4) 0.097(7) 0.089(7) 0.017(6) 0.020(4) 0.024(5)
C58 0.073(4) 0.110(8) 0.083(6) -0.001(5) 0.017(4) 0.027(5)
C59 0.082(7) 0.099(12) 0.076(7) 0.011(7) 0.019(5) 0.004(7)
C60 0.085(7) 0.135(16) 0.100(12) 0.038(12) 0.028(8) 0.009(9)
C61 0.112(10) 0.151(17) 0.128(14) 0.062(13) 0.030(10) 0.007(11)
C62 0.113(11) 0.125(19) 0.116(13) 0.051(13) 0.035(8) 0.024(11)
C63 0.109(10) 0.085(12) 0.082(11) 0.015(9) 0.022(9) 0.016(10)
C64 0.081(7) 0.088(10) 0.073(7) 0.011(7) 0.022(5) 0.018(7)

loop_
_atom_type_symbol
_atom_type_description
_atom_type_scat_dispersion_real
_atom_type_scat_dispersion_imag
_atom_type_scat_source
C C 0.0033 0.0016 'International Tables Vol C Tables 4.2.6.8 and 6.1.1.4'
H H 0.0000 0.0000 'International Tables Vol C Tables 4.2.6.8 and 6.1.1.4'
Cu Cu 0.3201 1.2651 'International Tables Vol C Tables 4.2.6.8 and 6.1.1.4'
I I -0.4742 1.8119 'International Tables Vol C Tables 4.2.6.8 and 6.1.1.4'
S S 0.1246 0.1234 'International Tables Vol C Tables 4.2.6.8 and 6.1.1.4'

loop_
_geom_angle_atom_site_label_1
_geom_angle_atom_site_label_2
_geom_angle_atom_site_label_3
_geom_angle
_geom_angle_site_symmetry_1
_geom_angle_site_symmetry_3
_geom_angle_publ_flag
Cu1 I1 Cu6 61.50(4) . 1_444 ?
Cu1 I1 Cu7 61.54(4) . 1_444 ?
Cu6 I1 Cu7 62.90(4) 1_444 1_444 ?
Cu2 I2 Cu3 61.19(4) . . ?
Cu2 I2 Cu5 62.71(4) . 1_655 ?
Cu3 I2 Cu5 62.87(4) . 1_655 ?
Cu2 I3 Cu4 62.95(4) . . ?
Cu3 I3 Cu2 61.34(4) . . ?
Cu3 I3 Cu4 61.48(4) . . ?
Cu2 I4 Cu5 62.08(4) . 1_655 ?
Cu4 I4 Cu2 64.11(4) . . ?
Cu4 I4 Cu5 59.56(4) . 1_655 ?
Cu4 I5 Cu3 60.87(4) 1_455 1_455 ?
Cu5 I5 Cu3 62.19(4) . 1_455 ?
Cu5 I5 Cu4 61.44(4) . 1_455 ?
Cu6 I6 Cu8 61.10(4) . 1_455 ?
Cu7 I6 Cu6 64.00(4) . . ?
Cu7 I6 Cu8 58.59(4) . 1_455 ?
Cu1 I7 Cu8 62.37(4) 1_666 1_455 ?
Cu6 I7 Cu1 61.39(4) . 1_666 ?
Cu6 I7 Cu8 61.56(4) . 1_455 ?
Cu7 I8 Cu1 61.32(4) 1_655 1_766 ?
Cu8 I8 Cu1 62.64(4) . 1_766 ?
Cu8 I8 Cu7 60.56(4) . 1_655 ?
I1 Cu1 I7 113.29(5) . 1_444 ?
I1 Cu1 I8 113.06(5) . 1_344 ?
I1 Cu1 Cu6 60.13(4) . 1_444 ?
I1 Cu1 Cu7 61.73(4) . 1_444 ?
I1 Cu1 Cu8 107.19(5) . 1_344 ?
I7 Cu1 I8 107.66(5) 1_444 1_344 ?
I7 Cu1 Cu6 58.60(4) 1_444 1_444 ?
I7 Cu1 Cu7 107.84(5) 1_444 1_444 ?
I7 Cu1 Cu8 59.82(4) 1_444 1_344 ?
I8 Cu1 Cu8 55.28(4) 1_344 1_344 ?
Cu6 Cu1 I8 107.15(5) 1_444 1_344 ?
Cu6 Cu1 Cu7 62.52(5) 1_444 1_444 ?
Cu6 Cu1 Cu8 59.79(4) 1_444 1_344 ?
Cu7 Cu1 I8 56.45(4) 1_444 1_344 ?
Cu7 Cu1 Cu8 56.43(5) 1_444 1_344 ?
S1 Cu1 I1 116.27(10) . . ?
S1 Cu1 I7 110.18(10) . 1_444 ?
S1 Cu1 I8 94.70(8) . 1_344 ?
S1 Cu1 Cu6 157.51(9) . 1_444 ?
S1 Cu1 Cu7 137.91(9) . 1_444 ?
S1 Cu1 Cu8 134.72(10) . 1_344 ?
I2 Cu2 I3 113.27(5) . . ?
I2 Cu2 I4 112.34(5) . . ?
I2 Cu2 Cu3 60.27(4) . . ?
I2 Cu2 Cu4 106.24(5) . . ?
I2 Cu2 Cu5 59.69(4) . 1_655 ?
I3 Cu2 Cu3 58.04(5) . . ?
I3 Cu2 Cu4 59.81(4) . . ?
I3 Cu2 Cu5 107.27(5) . 1_655 ?
I4 Cu2 I3 109.59(5) . . ?
I4 Cu2 Cu3 109.33(5) . . ?
I4 Cu2 Cu4 57.77(4) . . ?
I4 Cu2 Cu5 59.04(4) . 1_655 ?
Cu3 Cu2 Cu4 59.37(5) . . ?
Cu3 Cu2 Cu5 61.54(5) . 1_655 ?
Cu5 Cu2 Cu4 56.62(5) 1_655 . ?
S2 Cu2 I2 109.71(9) . . ?
S2 Cu2 I3 109.36(9) . . ?
S2 Cu2 I4 101.95(8) . . ?
S2 Cu2 Cu3 148.63(9) . . ?
S2 Cu2 Cu4 143.55(9) . . ?
S2 Cu2 Cu5 142.82(10) . 1_655 ?
I2 Cu3 I5 107.28(5) . 1_655 ?
I2 Cu3 Cu2 58.54(4) . . ?
I2 Cu3 Cu4 107.62(5) . . ?
I2 Cu3 Cu5 58.77(4) . 1_655 ?
I3 Cu3 I2 114.04(5) . . ?
I3 Cu3 I5 112.57(5) . 1_655 ?
I3 Cu3 Cu2 60.62(4) . . ?
I3 Cu3 Cu4 61.87(5) . . ?
I3 Cu3 Cu5 108.38(5) . 1_655 ?
Cu2 Cu3 I5 107.14(5) . 1_655 ?
Cu2 Cu3 Cu4 62.85(5) . . ?
Cu2 Cu3 Cu5 60.40(5) . 1_655 ?
Cu4 Cu3 I5 55.99(4) . 1_655 ?
Cu4 Cu3 Cu5 57.33(5) . 1_655 ?
Cu5 Cu3 I5 55.33(4) 1_655 1_655 ?
S3 Cu3 I2 110.13(10) . . ?
S3 Cu3 I3 116.45(10) . . ?
S3 Cu3 I5 94.43(8) . 1_655 ?
S3 Cu3 Cu2 157.70(9) . . ?
S3 Cu3 Cu4 137.67(9) . . ?
S3 Cu3 Cu5 133.35(10) . 1_655 ?
I3 Cu4 Cu2 57.23(4) . . ?
I4 Cu4 I3 107.66(5) . . ?
I4 Cu4 Cu2 58.12(4) . . ?
I4 Cu4 Cu3 108.26(5) . . ?
I5 Cu4 I3 114.32(5) 1_655 . ?
I5 Cu4 I4 113.90(6) 1_655 . ?
I5 Cu4 Cu2 108.77(5) 1_655 . ?
I5 Cu4 Cu3 63.14(4) 1_655 . ?
I5 Cu4 Cu5 59.19(4) 1_655 1_655 ?
Cu3 Cu4 I3 56.65(4) . . ?
Cu3 Cu4 Cu2 57.78(4) . . ?
Cu5 Cu4 I3 108.19(5) 1_655 . ?
Cu5 Cu4 I4 60.49(4) 1_655 . ?
Cu5 Cu4 Cu2 60.30(5) 1_655 . ?
Cu5 Cu4 Cu3 62.30(5) 1_655 . ?
S5 Cu4 I3 97.72(9) . . ?
S5 Cu4 I4 110.59(9) . . ?
S5 Cu4 I5 111.47(9) . 1_655 ?
S5 Cu4 Cu2 138.88(10) . . ?
S5 Cu4 Cu3 138.64(10) . . ?
S5 Cu4 Cu5 154.04(10) . 1_655 ?
I2 Cu5 Cu2 57.61(4) 1_455 1_455 ?
I2 Cu5 Cu3 58.37(4) 1_455 1_455 ?
I4 Cu5 I2 110.37(5) 1_455 1_455 ?
I4 Cu5 Cu2 58.89(4) 1_455 1_455 ?
I4 Cu5 Cu3 106.38(6) 1_455 1_455 ?
I5 Cu5 I2 113.16(5) . 1_455 ?
I5 Cu5 I4 113.58(6) . 1_455 ?
I5 Cu5 Cu2 111.18(6) . 1_455 ?
I5 Cu5 Cu3 62.48(4) . 1_455 ?
I5 Cu5 Cu4 59.37(4) . 1_455 ?
Cu2 Cu5 Cu3 58.06(4) 1_455 1_455 ?
Cu4 Cu5 I2 109.86(6) 1_455 1_455 ?
Cu4 Cu5 I4 59.95(4) 1_455 1_455 ?
Cu4 Cu5 Cu2 63.09(5) 1_455 1_455 ?
Cu4 Cu5 Cu3 60.37(5) 1_455 1_455 ?
S6 Cu5 I2 97.47(10) . 1_455 ?
S6 Cu5 I4 111.86(10) . 1_455 ?
S6 Cu5 I5 109.32(9) . . ?
S6 Cu5 Cu2 138.35(10) . 1_455 ?
S6 Cu5 Cu3 140.28(10) . 1_455 ?
S6 Cu5 Cu4 152.66(11) . 1_455 ?
I1 Cu6 I6 108.83(5) 1_666 . ?
I1 Cu6 Cu1 58.38(4) 1_666 1_666 ?
I1 Cu6 Cu7 60.14(4) 1_666 . ?
I1 Cu6 Cu8 107.34(5) 1_666 1_455 ?
I6 Cu6 Cu1 109.93(5) . 1_666 ?
I6 Cu6 Cu7 57.45(4) . . ?
I6 Cu6 Cu8 59.70(4) . 1_455 ?
I7 Cu6 I1 112.99(5) . 1_666 ?
I7 Cu6 I6 114.44(5) . . ?
I7 Cu6 Cu1 60.01(4) . 1_666 ?
I7 Cu6 Cu7 106.67(5) . . ?
I7 Cu6 Cu8 60.95(4) . 1_455 ?
Cu1 Cu6 Cu7 59.62(5) 1_666 . ?
Cu1 Cu6 Cu8 61.72(5) 1_666 1_455 ?
Cu8 Cu6 Cu7 56.12(5) 1_455 . ?
S4 Cu6 I1 113.94(9) . 1_666 ?
S4 Cu6 I6 100.71(8) . . ?
S4 Cu6 I7 105.37(9) . . ?
S4 Cu6 Cu1 149.28(9) . 1_666 ?
S4 Cu6 Cu7 146.73(9) . . ?
S4 Cu6 Cu8 138.38(9) . 1_455 ?
I1 Cu7 Cu6 56.97(4) 1_666 . ?
I6 Cu7 I1 107.07(5) . 1_666 ?
I6 Cu7 Cu1 109.36(5) . 1_666 ?
I6 Cu7 Cu6 58.56(4) . . ?
I8 Cu7 I1 113.76(5) 1_455 1_666 ?
I8 Cu7 I6 115.19(5) 1_455 . ?
I8 Cu7 Cu1 62.23(4) 1_455 1_666 ?
I8 Cu7 Cu6 108.03(5) 1_455 . ?
I8 Cu7 Cu8 59.11(4) 1_455 1_455 ?
Cu1 Cu7 I1 56.73(4) 1_666 1_666 ?
Cu1 Cu7 Cu6 57.86(4) 1_666 . ?
Cu8 Cu7 I1 108.08(5) 1_455 1_666 ?
Cu8 Cu7 I6 61.58(4) 1_455 . ?
Cu8 Cu7 Cu1 62.52(5) 1_455 1_666 ?
Cu8 Cu7 Cu6 60.17(5) 1_455 . ?
S7 Cu7 I1 98.19(9) . 1_666 ?
S7 Cu7 I6 112.62(10) . . ?
S7 Cu7 I8 108.79(9) . 1_455 ?
S7 Cu7 Cu1 136.08(10) . 1_666 ?
S7 Cu7 Cu6 141.74(10) . . ?
S7 Cu7 Cu8 153.68(10) . 1_455 ?
I6 Cu8 I7 110.92(5) 1_655 1_655 ?
I6 Cu8 Cu1 106.92(5) 1_655 1_766 ?
I6 Cu8 Cu6 59.20(4) 1_655 1_655 ?
I7 Cu8 Cu1 57.80(4) 1_655 1_766 ?
I7 Cu8 Cu6 57.49(4) 1_655 1_655 ?
I8 Cu8 I6 114.70(5) . 1_655 ?
I8 Cu8 I7 111.78(5) . 1_655 ?
I8 Cu8 Cu1 62.08(4) . 1_766 ?
I8 Cu8 Cu6 111.84(5) . 1_655 ?
I8 Cu8 Cu7 60.33(4) . 1_655 ?
Cu6 Cu8 Cu1 58.49(4) 1_655 1_766 ?
Cu7 Cu8 I6 59.83(4) 1_655 1_655 ?
Cu7 Cu8 I7 110.06(5) 1_655 1_655 ?
Cu7 Cu8 Cu1 61.06(5) 1_655 1_766 ?
Cu7 Cu8 Cu6 63.72(5) 1_655 1_655 ?
S8 Cu8 I6 108.56(9) . 1_655 ?
S8 Cu8 I7 96.52(9) . 1_655 ?
S8 Cu8 I8 112.90(8) . . ?
S8 Cu8 Cu1 142.00(10) . 1_766 ?
S8 Cu8 Cu6 134.20(9) . 1_655 ?
S8 Cu8 Cu7 153.27(10) . 1_655 ?
C1 S1 Cu1 116.1(5) . . ?
C1A S1 Cu1 105.8(7) . . ?
C7 S1 Cu1 102.6(4) . . ?
C7 S1 C1 93.0(7) . . ?
C7 S1 C1A 118.7(12) . . ?
C10 S2 Cu2 102.1(4) . . ?
C11 S2 Cu2 110.0(4) . . ?
C11 S2 C10 101.3(7) . . ?
C33 S3 Cu3 114.0(5) . . ?
C39 S3 Cu3 100.8(4) . . ?
C39 S3 C33 98.5(7) . . ?
C42 S4 Cu6 103.2(4) . . ?
C42 S4 C43 110.7(10) . . ?
C42 S4 C43A 93.1(10) . . ?
C43 S4 Cu6 107.0(5) . . ?
C43A S4 Cu6 120.8(11) . . ?
C17 S5 Cu4 116.0(4) . . ?
C23 S5 Cu4 103.6(4) . . ?
C23 S5 C17 101.4(6) . . ?
C26 S6 Cu5 103.3(5) . . ?
C27 S6 Cu5 111.3(4) . . ?
C27 S6 C26 108.9(7) . . ?
C49 S7 Cu7 115.5(4) . . ?
C55 S7 Cu7 103.9(4) . . ?
C55 S7 C49 100.9(6) . . ?
C58 S8 Cu8 100.5(4) . . ?
C58 S8 C59 93.5(6) . . ?
C59 S8 Cu8 109.2(5) . . ?
C59A S8 Cu8 113.0(8) . . ?
C59A S8 C58 118.9(11) . . ?
S1 C1 H1 107.2 . . ?
C2 C1 S1 107.1(12) . . ?
C2 C1 H1 107.2 . . ?
C2 C1 C6 111.8(15) . . ?
C6 C1 S1 115.8(10) . . ?
C6 C1 H1 107.2 . . ?
S1 C1A H1A 108.3 . . ?
C2A C1A S1 111(2) . . ?
C2A C1A H1A 108.3 . . ?
C2A C1A C6A 116(3) . . ?
C6A C1A S1 104(2) . . ?
C6A C1A H1A 108.3 . . ?
C1 C2 H2A 108.7 . . ?
C1 C2 H2B 108.7 . . ?
H2A C2 H2B 107.6 . . ?
C3 C2 C1 114.3(15) . . ?
C3 C2 H2A 108.7 . . ?
C3 C2 H2B 108.7 . . ?
C1A C2A H2AA 109.2 . . ?
C1A C2A H2AB 109.2 . . ?
C1A C2A C3A 112(3) . . ?
H2AA C2A H2AB 107.9 . . ?
C3A C2A H2AA 109.2 . . ?
C3A C2A H2AB 109.2 . . ?
C2 C3 H3A 109.6 . . ?
C2 C3 H3B 109.6 . . ?
H3A C3 H3B 108.1 . . ?
C4 C3 C2 110.4(17) . . ?
C4 C3 H3A 109.6 . . ?
C4 C3 H3B 109.6 . . ?
C2A C3A H3AA 110.8 . . ?
C2A C3A H3AB 110.8 . . ?
C2A C3A C4A 105(4) . . ?
H3AA C3A H3AB 108.9 . . ?
C4A C3A H3AA 110.8 . . ?
C4A C3A H3AB 110.8 . . ?
C3 C4 H4A 108.6 . . ?
C3 C4 H4B 108.6 . . ?
H4A C4 H4B 107.6 . . ?
C5 C4 C3 114.7(17) . . ?
C5 C4 H4A 108.6 . . ?
C5 C4 H4B 108.6 . . ?
C3A C4A H4AA 107.2 . . ?
C3A C4A H4AB 107.2 . . ?
H4AA C4A H4AB 106.8 . . ?
C5A C4A C3A 121(5) . . ?
C5A C4A H4AA 107.2 . . ?
C5A C4A H4AB 107.2 . . ?
C4 C5 H5A 108.5 . . ?
C4 C5 H5B 108.5 . . ?
C4 C5 C6 115.0(16) . . ?
H5A C5 H5B 107.5 . . ?
C6 C5 H5A 108.5 . . ?
C6 C5 H5B 108.5 . . ?
C4A C5A H5AA 108.3 . . ?
C4A C5A H5AB 108.3 . . ?
H5AA C5A H5AB 107.4 . . ?
C6A C5A C4A 116(5) . . ?
C6A C5A H5AA 108.3 . . ?
C6A C5A H5AB 108.3 . . ?
C1 C6 H6A 109.5 . . ?
C1 C6 H6B 109.5 . . ?
C5 C6 C1 110.7(14) . . ?
C5 C6 H6A 109.5 . . ?
C5 C6 H6B 109.5 . . ?
H6A C6 H6B 108.1 . . ?
C1A C6A H6AA 110.0 . . ?
C1A C6A H6AB 110.0 . . ?
C5A C6A C1A 108(3) . . ?
C5A C6A H6AA 110.0 . . ?
C5A C6A H6AB 110.0 . . ?
H6AA C6A H6AB 108.4 . . ?
S1 C7 H7A 109.3 . . ?
S1 C7 H7B 109.3 . . ?
H7A C7 H7B 108.0 . . ?
C8 C7 S1 111.5(8) . . ?
C8 C7 H7A 109.3 . . ?
C8 C7 H7B 109.3 . . ?
C9 C8 C7 177.4(12) . . ?
C8 C9 C10 177.2(12) . . ?
S2 C10 H10A 109.0 . . ?
S2 C10 H10B 109.0 . . ?
C9 C10 S2 113.1(9) . . ?
C9 C10 H10A 109.0 . . ?
C9 C10 H10B 109.0 . . ?
H10A C10 H10B 107.8 . . ?
S2 C11 H11 104.4 . . ?
S2 C11 H11A 98.5 . . ?
C12 C11 S2 115.1(10) . . ?
C12 C11 H11 104.4 . . ?
C12A C11 S2 104.9(16) . . ?
C12A C11 H11A 98.5 . . ?
C16 C11 S2 116.1(10) . . ?
C16 C11 H11 104.4 . . ?
C16 C11 C12 110.9(14) . . ?
C16A C11 S2 124.9(15) . . ?
C16A C11 H11A 98.5 . . ?
C16A C11 C12A 124(2) . . ?
C11 C12 H12A 108.8 . . ?
C11 C12 H12B 108.8 . . ?
C11 C12 C13 113.8(17) . . ?
H12A C12 H12B 107.7 . . ?
C13 C12 H12A 108.8 . . ?
C13 C12 H12B 108.8 . . ?
C11 C12A H12C 109.4 . . ?
C11 C12A H12D 109.4 . . ?
C11 C12A C13A 111(3) . . ?
H12C C12A H12D 108.0 . . ?
C13A C12A H12C 109.4 . . ?
C13A C12A H12D 109.4 . . ?
C12 C13 H13A 110.5 . . ?
C12 C13 H13B 110.5 . . ?
H13A C13 H13B 108.7 . . ?
C14 C13 C12 106.1(16) . . ?
C14 C13 H13A 110.5 . . ?
C14 C13 H13B 110.5 . . ?
C12A C13A H13C 108.6 . . ?
C12A C13A H13D 108.6 . . ?
C12A C13A C14A 114(4) . . ?
H13C C13A H13D 107.6 . . ?
C14A C13A H13C 108.6 . . ?
C14A C13A H13D 108.6 . . ?
C13 C14 H14A 109.2 . . ?
C13 C14 H14B 109.2 . . ?
H14A C14 H14B 107.9 . . ?
C15 C14 C13 112(2) . . ?
C15 C14 H14A 109.2 . . ?
C15 C14 H14B 109.2 . . ?
C13A C14A H14C 111.7 . . ?
C13A C14A H14D 111.7 . . ?
H14C C14A H14D 109.5 . . ?
C15A C14A C13A 100(4) . . ?
C15A C14A H14C 111.7 . . ?
C15A C14A H14D 111.7 . . ?
C14 C15 H15A 109.3 . . ?
C14 C15 H15B 109.3 . . ?
C14 C15 C16 111.6(19) . . ?
H15A C15 H15B 108.0 . . ?
C16 C15 H15A 109.3 . . ?
C16 C15 H15B 109.3 . . ?
C14A C15A H15C 110.2 . . ?
C14A C15A H15D 110.2 . . ?
C14A C15A C16A 107(5) . . ?
H15C C15A H15D 108.5 . . ?
C16A C15A H15C 110.2 . . ?
C16A C15A H15D 110.2 . . ?
C11 C16 C15 112.4(14) . . ?
C11 C16 H16A 109.1 . . ?
C11 C16 H16B 109.1 . . ?
C15 C16 H16A 109.1 . . ?
C15 C16 H16B 109.1 . . ?
H16A C16 H16B 107.9 . . ?
C11 C16A C15A 99(3) . . ?
C11 C16A H16C 112.0 . . ?
C11 C16A H16D 112.0 . . ?
C15A C16A H16C 112.0 . . ?
C15A C16A H16D 112.0 . . ?
H16C C16A H16D 109.7 . . ?
S5 C17 H17 107.2 . . ?
C18 C17 S5 113.1(7) . . ?
C18 C17 H17 107.2 . . ?
C22 C17 S5 108.3(7) . . ?
C22 C17 H17 107.2 . . ?
C22 C17 C18 113.5(11) . . ?
C17 C18 H18A 109.9 . . ?
C17 C18 H18B 109.9 . . ?
C17 C18 C19 108.9(10) . . ?
H18A C18 H18B 108.3 . . ?
C19 C18 H18A 109.9 . . ?
C19 C18 H18B 109.9 . . ?
C18 C19 H19A 109.0 . . ?
C18 C19 H19B 109.0 . . ?
H19A C19 H19B 107.8 . . ?
C20 C19 C18 112.9(14) . . ?
C20 C19 H19A 109.0 . . ?
C20 C19 H19B 109.0 . . ?
C19 C20 H20A 109.6 . . ?
C19 C20 H20B 109.6 . . ?
C19 C20 C21 110.5(14) . . ?
H20A C20 H20B 108.1 . . ?
C21 C20 H20A 109.6 . . ?
C21 C20 H20B 109.6 . . ?
C20 C21 H21A 109.1 . . ?
C20 C21 H21B 109.1 . . ?
C20 C21 C22 112.7(12) . . ?
H21A C21 H21B 107.8 . . ?
C22 C21 H21A 109.1 . . ?
C22 C21 H21B 109.1 . . ?
C17 C22 C21 110.5(10) . . ?
C17 C22 H22A 109.6 . . ?
C17 C22 H22B 109.6 . . ?
C21 C22 H22A 109.6 . . ?
C21 C22 H22B 109.6 . . ?
H22A C22 H22B 108.1 . . ?
S5 C23 H23A 109.6 . . ?
S5 C23 H23B 109.6 . . ?
H23A C23 H23B 108.1 . . ?
C24 C23 S5 110.4(9) . . ?
C24 C23 H23A 109.6 . . ?
C24 C23 H23B 109.6 . . ?
C25 C24 C23 175.8(16) . . ?
C24 C25 C26 174.4(16) . . ?
S6 C26 H26A 109.2 . . ?
S6 C26 H26B 109.2 . . ?
C25 C26 S6 112.0(9) . . ?
C25 C26 H26A 109.2 . . ?
C25 C26 H26B 109.2 . . ?
H26A C26 H26B 107.9 . . ?
S6 C27 H27 104.2 . . ?
C28 C27 S6 115.5(10) . . ?
C28 C27 H27 104.2 . . ?
C32 C27 S6 118.4(9) . . ?
C32 C27 H27 104.2 . . ?
C32 C27 C28 108.6(12) . . ?
C27 C28 H28A 109.0 . . ?
C27 C28 H28B 109.0 . . ?
C27 C28 C29 112.9(13) . . ?
H28A C28 H28B 107.8 . . ?
C29 C28 H28A 109.0 . . ?
C29 C28 H28B 109.0 . . ?
C28 C29 H29A 109.3 . . ?
C28 C29 H29B 109.3 . . ?
H29A C29 H29B 108.0 . . ?
C30 C29 C28 111.6(14) . . ?
C30 C29 H29A 109.3 . . ?
C30 C29 H29B 109.3 . . ?
C29 C30 H30A 109.2 . . ?
C29 C30 H30B 109.2 . . ?
C29 C30 C31 112.0(13) . . ?
H30A C30 H30B 107.9 . . ?
C31 C30 H30A 109.2 . . ?
C31 C30 H30B 109.2 . . ?
C30 C31 H31A 109.9 . . ?
C30 C31 H31B 109.9 . . ?
C30 C31 C32 108.8(12) . . ?
H31A C31 H31B 108.3 . . ?
C32 C31 H31A 109.9 . . ?
C32 C31 H31B 109.9 . . ?
C27 C32 C31 116.6(12) . . ?
C27 C32 H32A 108.2 . . ?
C27 C32 H32B 108.2 . . ?
C31 C32 H32A 108.2 . . ?
C31 C32 H32B 108.2 . . ?
H32A C32 H32B 107.3 . . ?
S3 C33 H33 105.2 . . ?
S3 C33 H33A 97.7 . . ?
C34 C33 S3 108.2(10) . . ?
C34 C33 H33 105.2 . . ?
C34 C33 C38 114.4(14) . . ?
C34A C33 S3 118.8(16) . . ?
C34A C33 H33A 97.7 . . ?
C38 C33 S3 117.5(8) . . ?
C38 C33 H33 105.2 . . ?
C38A C33 S3 116.7(11) . . ?
C38A C33 H33A 97.7 . . ?
C38A C33 C34A 119.3(17) . . ?
C33 C34 H34A 110.3 . . ?
C33 C34 H34B 110.3 . . ?
C33 C34 C35 107.0(15) . . ?
H34A C34 H34B 108.6 . . ?
C35 C34 H34A 110.3 . . ?
C35 C34 H34B 110.3 . . ?
C33 C34A H34C 107.2 . . ?
C33 C34A H34D 107.2 . . ?
H34C C34A H34D 106.8 . . ?
C35A C34A C33 120(2) . . ?
C35A C34A H34C 107.2 . . ?
C35A C34A H34D 107.2 . . ?
C34 C35 H35A 108.4 . . ?
C34 C35 H35B 108.4 . . ?
H35A C35 H35B 107.4 . . ?
C36 C35 C34 115.7(18) . . ?
C36 C35 H35A 108.4 . . ?
C36 C35 H35B 108.4 . . ?
C34A C35A H35C 108.2 . . ?
C34A C35A H35D 108.2 . . ?
H35C C35A H35D 107.4 . . ?
C36A C35A C34A 116(4) . . ?
C36A C35A H35C 108.2 . . ?
C36A C35A H35D 108.2 . . ?
C35 C36 H36A 107.9 . . ?
C35 C36 H36B 107.9 . . ?
H36A C36 H36B 107.2 . . ?
C37 C36 C35 117.5(17) . . ?
C37 C36 H36A 107.9 . . ?
C37 C36 H36B 107.9 . . ?
C35A C36A H36C 109.5 . . ?
C35A C36A H36D 109.5 . . ?
H36C C36A H36D 108.1 . . ?
C37A C36A C35A 111(4) . . ?
C37A C36A H36C 109.5 . . ?
C37A C36A H36D 109.5 . . ?
C36 C37 H37A 108.2 . . ?
C36 C37 H37B 108.2 . . ?
C36 C37 C38 116.2(16) . . ?
H37A C37 H37B 107.4 . . ?
C38 C37 H37A 108.2 . . ?
C38 C37 H37B 108.2 . . ?
C36A C37A H37C 108.5 . . ?
C36A C37A H37D 108.5 . . ?
C36A C37A C38A 115(4) . . ?
H37C C37A H37D 107.5 . . ?
C38A C37A H37C 108.5 . . ?
C38A C37A H37D 108.5 . . ?
C33 C38 C37 113.0(13) . . ?
C33 C38 H38A 109.0 . . ?
C33 C38 H38B 109.0 . . ?
C37 C38 H38A 109.0 . . ?
C37 C38 H38B 109.0 . . ?
H38A C38 H38B 107.8 . . ?
C33 C38A C37A 113(2) . . ?
C33 C38A H38C 109.0 . . ?
C33 C38A H38D 109.0 . . ?
C37A C38A H38C 109.0 . . ?
C37A C38A H38D 109.0 . . ?
H38C C38A H38D 107.8 . . ?
S3 C39 H39A 108.9 . . ?
S3 C39 H39B 108.9 . . ?
H39A C39 H39B 107.7 . . ?
C40 C39 S3 113.4(9) . . ?
C40 C39 H39A 108.9 . . ?
C40 C39 H39B 108.9 . . ?
C41 C40 C39 176.7(12) . . ?
C40 C41 C42 175.5(12) . . ?
S4 C42 H42A 109.1 . . ?
S4 C42 H42B 109.1 . . ?
C41 C42 S4 112.5(9) . . ?
C41 C42 H42A 109.1 . . ?
C41 C42 H42B 109.1 . . ?
H42A C42 H42B 107.8 . . ?
S4 C43 H43 104.9 . . ?
C44 C43 S4 112.1(14) . . ?
C44 C43 H43 104.9 . . ?
C48 C43 S4 115.3(13) . . ?
C48 C43 H43 104.9 . . ?
C48 C43 C44 113.4(17) . . ?
S4 C43A H43A 107.2 . . ?
C44A C43A S4 114(2) . . ?
C44A C43A H43A 107.2 . . ?
C44A C43A C48A 110(3) . . ?
C48A C43A S4 110(2) . . ?
C48A C43A H43A 107.2 . . ?
C43 C44 H44A 109.3 . . ?
C43 C44 H44B 109.3 . . ?
C43 C44 C45 111.7(15) . . ?
H44A C44 H44B 108.0 . . ?
C45 C44 H44A 109.3 . . ?
C45 C44 H44B 109.3 . . ?
C43A C44A H44C 109.2 . . ?
C43A C44A H44D 109.2 . . ?
C43A C44A C45A 112(3) . . ?
H44C C44A H44D 107.9 . . ?
C45A C44A H44C 109.2 . . ?
C45A C44A H44D 109.2 . . ?
C44 C45 H45A 109.4 . . ?
C44 C45 H45B 109.4 . . ?
H45A C45 H45B 108.0 . . ?
C46 C45 C44 111.1(19) . . ?
C46 C45 H45A 109.4 . . ?
C46 C45 H45B 109.4 . . ?
C44A C45A H45C 108.2 . . ?
C44A C45A H45D 108.2 . . ?
H45C C45A H45D 107.3 . . ?
C46A C45A C44A 116(3) . . ?
C46A C45A H45C 108.2 . . ?
C46A C45A H45D 108.2 . . ?
C45 C46 H46A 109.0 . . ?
C45 C46 H46B 109.0 . . ?
C45 C46 C47 113(2) . . ?
H46A C46 H46B 107.8 . . ?
C47 C46 H46A 109.0 . . ?
C47 C46 H46B 109.0 . . ?
C45A C46A H46C 110.1 . . ?
C45A C46A H46D 110.1 . . ?
H46C C46A H46D 108.4 . . ?
C47A C46A C45A 108(3) . . ?
C47A C46A H46C 110.1 . . ?
C47A C46A H46D 110.1 . . ?
C46 C47 H47A 109.7 . . ?
C46 C47 H47B 109.7 . . ?
C46 C47 C48 109.9(18) . . ?
H47A C47 H47B 108.2 . . ?
C48 C47 H47A 109.7 . . ?
C48 C47 H47B 109.7 . . ?
C46A C47A H47C 109.9 . . ?
C46A C47A H47D 109.9 . . ?
C46A C47A C48A 109(3) . . ?
H47C C47A H47D 108.3 . . ?
C48A C47A H47C 109.9 . . ?
C48A C47A H47D 109.9 . . ?
C43 C48 C47 112.8(19) . . ?
C43 C48 H48A 109.0 . . ?
C43 C48 H48B 109.0 . . ?
C47 C48 H48A 109.0 . . ?
C47 C48 H48B 109.0 . . ?
H48A C48 H48B 107.8 . . ?
C43A C48A C47A 117(3) . . ?
C43A C48A H48C 108.1 . . ?
C43A C48A H48D 108.1 . . ?
C47A C48A H48C 108.1 . . ?
C47A C48A H48D 108.1 . . ?
H48C C48A H48D 107.3 . . ?
S7 C49 H49 107.6 . . ?
C50 C49 S7 113.6(7) . . ?
C50 C49 H49 107.6 . . ?
C54 C49 S7 109.0(7) . . ?
C54 C49 H49 107.6 . . ?
C54 C49 C50 111.1(10) . . ?
C49 C50 H50A 109.2 . . ?
C49 C50 H50B 109.2 . . ?
C49 C50 C51 112.0(10) . . ?
H50A C50 H50B 107.9 . . ?
C51 C50 H50A 109.2 . . ?
C51 C50 H50B 109.2 . . ?
C50 C51 H51A 109.7 . . ?
C50 C51 H51B 109.7 . . ?
H51A C51 H51B 108.2 . . ?
C52 C51 C50 110.0(12) . . ?
C52 C51 H51A 109.7 . . ?
C52 C51 H51B 109.7 . . ?
C51 C52 H52A 108.7 . . ?
C51 C52 H52B 108.7 . . ?
C51 C52 C53 114.3(14) . . ?
H52A C52 H52B 107.6 . . ?
C53 C52 H52A 108.7 . . ?
C53 C52 H52B 108.7 . . ?
C52 C53 H53A 109.2 . . ?
C52 C53 H53B 109.2 . . ?
C52 C53 C54 112.0(12) . . ?
H53A C53 H53B 107.9 . . ?
C54 C53 H53A 109.2 . . ?
C54 C53 H53B 109.2 . . ?
C49 C54 H54A 109.1 . . ?
C49 C54 H54B 109.1 . . ?
C53 C54 C49 112.5(10) . . ?
C53 C54 H54A 109.1 . . ?
C53 C54 H54B 109.1 . . ?
H54A C54 H54B 107.8 . . ?
S7 C55 H55A 109.6 . . ?
S7 C55 H55B 109.6 . . ?
H55A C55 H55B 108.2 . . ?
C56 C55 S7 110.1(8) . . ?
C56 C55 H55A 109.6 . . ?
C56 C55 H55B 109.6 . . ?
C57 C56 C55 172.8(14) . . ?
C56 C57 C58 174.5(13) . . ?
S8 C58 H58A 109.0 . . ?
S8 C58 H58B 109.0 . . ?
C57 C58 S8 112.8(8) . . ?
C57 C58 H58A 109.0 . . ?
C57 C58 H58B 109.0 . . ?
H58A C58 H58B 107.8 . . ?
S8 C59 H59 108.6 . . ?
C60 C59 S8 109.5(13) . . ?
C60 C59 H59 108.6 . . ?
C60 C59 C64 113.4(14) . . ?
C64 C59 S8 108.1(12) . . ?
C64 C59 H59 108.6 . . ?
S8 C59A H59A 106.7 . . ?
C60A C59A S8 112.9(19) . . ?
C60A C59A H59A 106.7 . . ?
C64A C59A S8 116.8(18) . . ?
C64A C59A H59A 106.7 . . ?
C64A C59A C60A 106(2) . . ?
C59 C60 H60A 109.8 . . ?
C59 C60 H60B 109.8 . . ?
C59 C60 C61 109.4(16) . . ?
H60A C60 H60B 108.2 . . ?
C61 C60 H60A 109.8 . . ?
C61 C60 H60B 109.8 . . ?
C59A C60A H60C 108.7 . . ?
C59A C60A H60D 108.7 . . ?
C59A C60A C61A 114(3) . . ?
H60C C60A H60D 107.6 . . ?
C61A C60A H60C 108.7 . . ?
C61A C60A H60D 108.7 . . ?
C60 C61 H61A 108.0 . . ?
C60 C61 H61B 108.0 . . ?
H61A C61 H61B 107.2 . . ?
C62 C61 C60 117.4(18) . . ?
C62 C61 H61A 108.0 . . ?
C62 C61 H61B 108.0 . . ?
C60A C61A H61C 109.4 . . ?
C60A C61A H61D 109.4 . . ?
H61C C61A H61D 108.0 . . ?
C62A C61A C60A 111(3) . . ?
C62A C61A H61C 109.4 . . ?
C62A C61A H61D 109.4 . . ?
C61 C62 H62A 109.6 . . ?
C61 C62 H62B 109.6 . . ?
C61 C62 C63 110(2) . . ?
H62A C62 H62B 108.1 . . ?
C63 C62 H62A 109.6 . . ?
C63 C62 H62B 109.6 . . ?
C61A C62A H62C 108.8 . . ?
C61A C62A H62D 108.8 . . ?
H62C C62A H62D 107.7 . . ?
C63A C62A C61A 114(4) . . ?
C63A C62A H62C 108.8 . . ?
C63A C62A H62D 108.8 . . ?
C62 C63 H63A 109.3 . . ?
C62 C63 H63B 109.3 . . ?
C62 C63 C64 111.7(19) . . ?
H63A C63 H63B 107.9 . . ?
C64 C63 H63A 109.3 . . ?
C64 C63 H63B 109.3 . . ?
C62A C63A H63C 109.4 . . ?
C62A C63A H63D 109.4 . . ?
C62A C63A C64A 111(3) . . ?
H63C C63A H63D 108.0 . . ?
C64A C63A H63C 109.4 . . ?
C64A C63A H63D 109.4 . . ?
C59 C64 H64A 109.3 . . ?
C59 C64 H64B 109.3 . . ?
C63 C64 C59 111.4(19) . . ?
C63 C64 H64A 109.3 . . ?
C63 C64 H64B 109.3 . . ?
H64A C64 H64B 108.0 . . ?
C59A C64A H64C 108.4 . . ?
C59A C64A H64D 108.4 . . ?
C63A C64A C59A 115(3) . . ?
C63A C64A H64C 108.4 . . ?
C63A C64A H64D 108.4 . . ?
H64C C64A H64D 107.5 . . ?

loop_
_geom_bond_atom_site_label_1
_geom_bond_atom_site_label_2
_geom_bond_distance
_geom_bond_site_symmetry_2
_geom_bond_publ_flag
I1 Cu1 2.6345(16) . ?
I1 Cu6 2.6830(15) 1_444 ?
I1 Cu7 2.7754(15) 1_444 ?
I2 Cu2 2.6433(15) . ?
I2 Cu3 2.6908(17) . ?
I2 Cu5 2.7023(15) 1_655 ?
I3 Cu2 2.6962(16) . ?
I3 Cu3 2.6252(17) . ?
I3 Cu4 2.7715(15) . ?
I4 Cu2 2.6953(14) . ?
I4 Cu4 2.6851(15) . ?
I4 Cu5 2.6997(15) 1_655 ?
I5 Cu3 2.8200(15) 1_455 ?
I5 Cu4 2.6203(15) 1_455 ?
I5 Cu5 2.6153(15) . ?
I6 Cu6 2.7043(14) . ?
I6 Cu7 2.6717(15) . ?
I6 Cu8 2.7181(14) 1_455 ?
I7 Cu1 2.6827(16) 1_666 ?
I7 Cu6 2.6435(15) . ?
I7 Cu8 2.7404(15) 1_455 ?
I8 Cu1 2.7942(15) 1_766 ?
I8 Cu7 2.6317(15) 1_655 ?
I8 Cu8 2.5992(14) . ?
Cu1 Cu6 2.7191(17) 1_444 ?
Cu1 Cu7 2.7704(19) 1_444 ?
Cu1 Cu8 2.8087(18) 1_344 ?
Cu1 S1 2.304(3) . ?
Cu2 Cu3 2.7150(17) . ?
Cu2 Cu4 2.8557(17) . ?
Cu2 Cu5 2.7818(18) 1_655 ?
Cu2 S2 2.312(3) . ?
Cu3 Cu4 2.7613(18) . ?
Cu3 Cu5 2.8127(19) 1_655 ?
Cu3 S3 2.302(3) . ?
Cu4 Cu5 2.674(2) 1_655 ?
Cu4 S5 2.291(3) . ?
Cu5 S6 2.295(3) . ?
Cu6 Cu7 2.8489(17) . ?
Cu6 Cu8 2.7563(17) 1_455 ?
Cu6 S4 2.313(3) . ?
Cu7 Cu8 2.6377(19) 1_455 ?
Cu7 S7 2.294(3) . ?
Cu8 S8 2.289(3) . ?
S1 C1 1.856(16) . ?
S1 C1A 1.90(4) . ?
S1 C7 1.826(12) . ?
S2 C10 1.807(13) . ?
S2 C11 1.784(12) . ?
S3 C33 1.816(12) . ?
S3 C39 1.812(13) . ?
S4 C42 1.801(12) . ?
S4 C43 1.85(2) . ?
S4 C43A 1.80(3) . ?
S5 C17 1.810(11) . ?
S5 C23 1.801(12) . ?
S6 C26 1.813(13) . ?
S6 C27 1.744(13) . ?
S7 C49 1.822(11) . ?
S7 C55 1.794(12) . ?
S8 C58 1.791(10) . ?
S8 C59 1.94(2) . ?
S8 C59A 1.73(3) . ?
C1 H1 0.9800 . ?
C1 C2 1.501(5) . ?
C1 C6 1.501(5) . ?
C1A H1A 0.9800 . ?
C1A C2A 1.500(5) . ?
C1A C6A 1.502(5) . ?
C2 H2A 0.9700 . ?
C2 H2B 0.9700 . ?
C2 C3 1.500(5) . ?
C2A H2AA 0.9700 . ?
C2A H2AB 0.9700 . ?
C2A C3A 1.499(5) . ?
C3 H3A 0.9700 . ?
C3 H3B 0.9700 . ?
C3 C4 1.498(5) . ?
C3A H3AA 0.9700 . ?
C3A H3AB 0.9700 . ?
C3A C4A 1.500(5) . ?
C4 H4A 0.9700 . ?
C4 H4B 0.9700 . ?
C4 C5 1.497(5) . ?
C4A H4AA 0.9700 . ?
C4A H4AB 0.9700 . ?
C4A C5A 1.500(5) . ?
C5 H5A 0.9700 . ?
C5 H5B 0.9700 . ?
C5 C6 1.501(5) . ?
C5A H5AA 0.9700 . ?
C5A H5AB 0.9700 . ?
C5A C6A 1.499(5) . ?
C6 H6A 0.9700 . ?
C6 H6B 0.9700 . ?
C6A H6AA 0.9700 . ?
C6A H6AB 0.9700 . ?
C7 H7A 0.9700 . ?
C7 H7B 0.9700 . ?
C7 C8 1.475(14) . ?
C8 C9 1.172(13) . ?
C9 C10 1.450(14) . ?
C10 H10A 0.9700 . ?
C10 H10B 0.9700 . ?
C11 H11 0.9800 . ?
C11 H11A 0.9800 . ?
C11 C12 1.500(5) . ?
C11 C12A 1.499(5) . ?
C11 C16 1.493(5) . ?
C11 C16A 1.496(5) . ?
C12 H12A 0.9700 . ?
C12 H12B 0.9700 . ?
C12 C13 1.501(5) . ?
C12A H12C 0.9700 . ?
C12A H12D 0.9700 . ?
C12A C13A 1.499(5) . ?
C13 H13A 0.9700 . ?
C13 H13B 0.9700 . ?
C13 C14 1.499(5) . ?
C13A H13C 0.9700 . ?
C13A H13D 0.9700 . ?
C13A C14A 1.500(5) . ?
C14 H14A 0.9700 . ?
C14 H14B 0.9700 . ?
C14 C15 1.496(5) . ?
C14A H14C 0.9700 . ?
C14A H14D 0.9700 . ?
C14A C15A 1.499(5) . ?
C15 H15A 0.9700 . ?
C15 H15B 0.9700 . ?
C15 C16 1.499(5) . ?
C15A H15C 0.9700 . ?
C15A H15D 0.9700 . ?
C15A C16A 1.501(5) . ?
C16 H16A 0.9700 . ?
C16 H16B 0.9700 . ?
C16A H16C 0.9700 . ?
C16A H16D 0.9700 . ?
C17 H17 0.9800 . ?
C17 C18 1.500(5) . ?
C17 C22 1.499(5) . ?
C18 H18A 0.9700 . ?
C18 H18B 0.9700 . ?
C18 C19 1.504(5) . ?
C19 H19A 0.9700 . ?
C19 H19B 0.9700 . ?
C19 C20 1.498(5) . ?
C20 H20A 0.9700 . ?
C20 H20B 0.9700 . ?
C20 C21 1.498(5) . ?
C21 H21A 0.9700 . ?
C21 H21B 0.9700 . ?
C21 C22 1.500(5) . ?
C22 H22A 0.9700 . ?
C22 H22B 0.9700 . ?
C23 H23A 0.9700 . ?
C23 H23B 0.9700 . ?
C23 C24 1.482(16) . ?
C24 C25 1.192(15) . ?
C25 C26 1.442(17) . ?
C26 H26A 0.9700 . ?
C26 H26B 0.9700 . ?
C27 H27 0.9800 . ?
C27 C28 1.498(5) . ?
C27 C32 1.495(5) . ?
C28 H28A 0.9700 . ?
C28 H28B 0.9700 . ?
C28 C29 1.504(5) . ?
C29 H29A 0.9700 . ?
C29 H29B 0.9700 . ?
C29 C30 1.498(5) . ?
C30 H30A 0.9700 . ?
C30 H30B 0.9700 . ?
C30 C31 1.500(5) . ?
C31 H31A 0.9700 . ?
C31 H31B 0.9700 . ?
C31 C32 1.502(5) . ?
C32 H32A 0.9700 . ?
C32 H32B 0.9700 . ?
C33 H33 0.9800 . ?
C33 H33A 0.9800 . ?
C33 C34 1.493(5) . ?
C33 C34A 1.501(5) . ?
C33 C38 1.501(5) . ?
C33 C38A 1.497(5) . ?
C34 H34A 0.9700 . ?
C34 H34B 0.9700 . ?
C34 C35 1.502(5) . ?
C34A H34C 0.9700 . ?
C34A H34D 0.9700 . ?
C34A C35A 1.500(5) . ?
C35 H35A 0.9700 . ?
C35 H35B 0.9700 . ?
C35 C36 1.499(5) . ?
C35A H35C 0.9700 . ?
C35A H35D 0.9700 . ?
C35A C36A 1.499(5) . ?
C36 H36A 0.9700 . ?
C36 H36B 0.9700 . ?
C36 C37 1.496(5) . ?
C36A H36C 0.9700 . ?
C36A H36D 0.9700 . ?
C36A C37A 1.499(5) . ?
C37 H37A 0.9700 . ?
C37 H37B 0.9700 . ?
C37 C38 1.502(5) . ?
C37A H37C 0.9700 . ?
C37A H37D 0.9700 . ?
C37A C38A 1.500(5) . ?
C38 H38A 0.9700 . ?
C38 H38B 0.9700 . ?
C38A H38C 0.9700 . ?
C38A H38D 0.9700 . ?
C39 H39A 0.9700 . ?
C39 H39B 0.9700 . ?
C39 C40 1.468(14) . ?
C40 C41 1.165(13) . ?
C41 C42 1.467(14) . ?
C42 H42A 0.9700 . ?
C42 H42B 0.9700 . ?
C43 H43 0.9800 . ?
C43 C44 1.501(5) . ?
C43 C48 1.499(5) . ?
C43A H43A 0.9800 . ?
C43A C44A 1.499(5) . ?
C43A C48A 1.500(5) . ?
C44 H44A 0.9700 . ?
C44 H44B 0.9700 . ?
C44 C45 1.502(5) . ?
C44A H44C 0.9700 . ?
C44A H44D 0.9700 . ?
C44A C45A 1.500(5) . ?
C45 H45A 0.9700 . ?
C45 H45B 0.9700 . ?
C45 C46 1.498(5) . ?
C45A H45C 0.9700 . ?
C45A H45D 0.9700 . ?
C45A C46A 1.499(5) . ?
C46 H46A 0.9700 . ?
C46 H46B 0.9700 . ?
C46 C47 1.498(5) . ?
C46A H46C 0.9700 . ?
C46A H46D 0.9700 . ?
C46A C47A 1.499(5) . ?
C47 H47A 0.9700 . ?
C47 H47B 0.9700 . ?
C47 C48 1.499(5) . ?
C47A H47C 0.9700 . ?
C47A H47D 0.9700 . ?
C47A C48A 1.501(5) . ?
C48 H48A 0.9700 . ?
C48 H48B 0.9700 . ?
C48A H48C 0.9700 . ?
C48A H48D 0.9700 . ?
C49 H49 0.9800 . ?
C49 C50 1.501(5) . ?
C49 C54 1.501(5) . ?
C50 H50A 0.9700 . ?
C50 H50B 0.9700 . ?
C50 C51 1.506(5) . ?
C51 H51A 0.9700 . ?
C51 H51B 0.9700 . ?
C51 C52 1.498(5) . ?
C52 H52A 0.9700 . ?
C52 H52B 0.9700 . ?
C52 C53 1.499(5) . ?
C53 H53A 0.9700 . ?
C53 H53B 0.9700 . ?
C53 C54 1.500(5) . ?
C54 H54A 0.9700 . ?
C54 H54B 0.9700 . ?
C55 H55A 0.9700 . ?
C55 H55B 0.9700 . ?
C55 C56 1.493(16) . ?
C56 C57 1.171(14) . ?
C57 C58 1.458(15) . ?
C58 H58A 0.9700 . ?
C58 H58B 0.9700 . ?
C59 H59 0.9800 . ?
C59 C60 1.500(5) . ?
C59 C64 1.501(5) . ?
C59A H59A 0.9800 . ?
C59A C60A 1.500(5) . ?
C59A C64A 1.500(5) . ?
C60 H60A 0.9700 . ?
C60 H60B 0.9700 . ?
C60 C61 1.501(5) . ?
C60A H60C 0.9700 . ?
C60A H60D 0.9700 . ?
C60A C61A 1.501(5) . ?
C61 H61A 0.9700 . ?
C61 H61B 0.9700 . ?
C61 C62 1.499(5) . ?
C61A H61C 0.9700 . ?
C61A H61D 0.9700 . ?
C61A C62A 1.500(5) . ?
C62 H62A 0.9700 . ?
C62 H62B 0.9700 . ?
C62 C63 1.500(5) . ?
C62A H62C 0.9700 . ?
C62A H62D 0.9700 . ?
C62A C63A 1.36(6) . ?
C63 H63A 0.9700 . ?
C63 H63B 0.9700 . ?
C63 C64 1.501(5) . ?
C63A H63C 0.9700 . ?
C63A H63D 0.9700 . ?
C63A C64A 1.500(5) . ?
C64 H64A 0.9700 . ?
C64 H64B 0.9700 . ?
C64A H64C 0.9700 . ?
C64A H64D 0.9700 . ?

loop_
_geom_torsion_atom_site_label_1
_geom_torsion_atom_site_label_2
_geom_torsion_atom_site_label_3
_geom_torsion_atom_site_label_4
_geom_torsion
_geom_torsion_site_symmetry_1
_geom_torsion_site_symmetry_2
_geom_torsion_site_symmetry_3
_geom_torsion_site_symmetry_4
_geom_torsion_publ_flag
Cu1 S1 C1 C2 -94.1(15) . . . . ?
Cu1 S1 C1 C6 31.4(16) . . . . ?
Cu1 S1 C7 C8 149.4(7) . . . . ?
Cu2 S2 C10 C9 -164.2(8) . . . . ?
Cu2 S2 C11 C12 44.3(18) . . . . ?
Cu2 S2 C11 C12A 105.8(19) . . . . ?
Cu2 S2 C11 C16 176.3(13) . . . . ?
Cu2 S2 C11 C16A -46(2) . . . . ?
Cu3 S3 C33 C34 88.1(13) . . . . ?
Cu3 S3 C33 C34A 3(2) . . . . ?
Cu3 S3 C33 C38 -43.2(17) . . . . ?
Cu3 S3 C33 C38A 156.9(15) . . . . ?
Cu3 S3 C39 C40 -157.6(8) . . . . ?
Cu4 S5 C17 C18 -40.6(11) . . . . ?
Cu4 S5 C17 C22 86.1(9) . . . . ?
Cu4 S5 C23 C24 -171.4(9) . . . . ?
Cu5 S6 C26 C25 142.3(10) . . . . ?
Cu5 S6 C27 C28 174.0(12) . . . . ?
Cu5 S6 C27 C32 42.8(14) . . . . ?
Cu6 S4 C42 C41 162.1(8) . . . . ?
Cu6 S4 C43 C44 176.0(17) . . . . ?
Cu6 S4 C43 C48 44(2) . . . . ?
Cu6 S4 C43A C44A 32(3) . . . . ?
Cu6 S4 C43A C48A -93(3) . . . . ?
Cu7 S7 C49 C50 34.5(10) . . . . ?
Cu7 S7 C49 C54 -90.0(8) . . . . ?
Cu7 S7 C55 C56 162.6(8) . . . . ?
Cu8 S8 C58 C57 -153.3(8) . . . . ?
Cu8 S8 C59A C60A -53(3) . . . . ?
Cu8 S8 C59A C64A -176(2) . . . . ?
S1 C1 C2 C3 -176.4(18) . . . . ?
S1 C1 C6 C5 -175.3(14) . . . . ?
S1 C1A C2A C3A -179(3) . . . . ?
S1 C1A C6A C5A -172(3) . . . . ?
S2 C11 C12 C13 -170.2(18) . . . . ?
S2 C11 C12A C13A 180(3) . . . . ?
S2 C11 C16 C15 176.5(17) . . . . ?
S2 C11 C16A C15A -168(2) . . . . ?
S3 C33 C34 C35 166.2(16) . . . . ?
S3 C33 C34A C35A 153(3) . . . . ?
S3 C33 C38 C37 -178.6(15) . . . . ?
S3 C33 C38A C37A -172(2) . . . . ?
S4 C43 C44 C45 177(2) . . . . ?
S4 C43 C48 C47 -177.3(19) . . . . ?
S4 C43A C44A C45A -169(3) . . . . ?
S4 C43A C48A C47A 177(3) . . . . ?
S5 C17 C18 C19 179.0(12) . . . . ?
S5 C17 C22 C21 179.1(10) . . . . ?
S6 C27 C28 C29 172.3(13) . . . . ?
S6 C27 C32 C31 -172.5(11) . . . . ?
S7 C49 C50 C51 -180.0(11) . . . . ?
S7 C49 C54 C53 179.8(10) . . . . ?
S8 C59 C60 C61 -171.3(16) . . . . ?
S8 C59 C64 C63 177.9(14) . . . . ?
S8 C59A C60A C61A -180(2) . . . . ?
S8 C59A C64A C63A 180(2) . . . . ?
C1 S1 C7 C8 -93.1(9) . . . . ?
C1 C2 C3 C4 -52(3) . . . . ?
C1A S1 C7 C8 -94.4(12) . . . . ?
C1A C2A C3A C4A -55(5) . . . . ?
C2 C1 C6 C5 -52(2) . . . . ?
C2 C3 C4 C5 47(3) . . . . ?
C2A C1A C6A C5A -49(5) . . . . ?
C2A C3A C4A C5A 49(7) . . . . ?
C3 C4 C5 C6 -48(3) . . . . ?
C3A C4A C5A C6A -43(8) . . . . ?
C4 C5 C6 C1 49(3) . . . . ?
C4A C5A C6A C1A 38(6) . . . . ?
C6 C1 C2 C3 56(3) . . . . ?
C6A C1A C2A C3A 62(5) . . . . ?
C7 S1 C1 C2 160.3(16) . . . . ?
C7 S1 C1 C6 -74.2(15) . . . . ?
C10 S2 C11 C12 151.8(17) . . . . ?
C10 S2 C11 C12A -146.8(19) . . . . ?
C10 S2 C11 C16 -76.2(15) . . . . ?
C10 S2 C11 C16A 61(2) . . . . ?
C11 S2 C10 C9 82.2(10) . . . . ?
C11 C12 C13 C14 -59(3) . . . . ?
C11 C12A C13A C14A 34(5) . . . . ?
C12 C11 C16 C15 -50(3) . . . . ?
C12 C13 C14 C15 59(4) . . . . ?
C12A C11 C16A C15A 45(4) . . . . ?
C12A C13A C14A C15A -59(6) . . . . ?
C13 C14 C15 C16 -58(4) . . . . ?
C13A C14A C15A C16A 84(6) . . . . ?
C14 C15 C16 C11 51(3) . . . . ?
C14A C15A C16A C11 -73(4) . . . . ?
C16 C11 C12 C13 55(3) . . . . ?
C16A C11 C12A C13A -28(4) . . . . ?
C17 S5 C23 C24 68.0(11) . . . . ?
C17 C18 C19 C20 -56(2) . . . . ?
C18 C17 C22 C21 -54.4(16) . . . . ?
C18 C19 C20 C21 56(2) . . . . ?
C19 C20 C21 C22 -54(2) . . . . ?
C20 C21 C22 C17 53.1(19) . . . . ?
C22 C17 C18 C19 55.2(18) . . . . ?
C23 S5 C17 C18 70.7(12) . . . . ?
C23 S5 C17 C22 -162.5(9) . . . . ?
C26 S6 C27 C28 60.8(15) . . . . ?
C26 S6 C27 C32 -70.4(13) . . . . ?
C27 S6 C26 C25 -99.3(11) . . . . ?
C27 C28 C29 C30 55(2) . . . . ?
C28 C27 C32 C31 53.3(19) . . . . ?
C28 C29 C30 C31 -56(2) . . . . ?
C29 C30 C31 C32 53(2) . . . . ?
C30 C31 C32 C27 -54.2(19) . . . . ?
C32 C27 C28 C29 -52(2) . . . . ?
C33 S3 C39 C40 85.8(10) . . . . ?
C33 C34 C35 C36 52(3) . . . . ?
C33 C34A C35A C36A -11(6) . . . . ?
C34 C33 C38 C37 53(2) . . . . ?
C34 C35 C36 C37 -38(4) . . . . ?
C34A C33 C38A C37A -18(4) . . . . ?
C34A C35A C36A C37A 39(7) . . . . ?
C35 C36 C37 C38 27(4) . . . . ?
C35A C36A C37A C38A -59(7) . . . . ?
C36 C37 C38 C33 -34(3) . . . . ?
C36A C37A C38A C33 48(5) . . . . ?
C38 C33 C34 C35 -61(2) . . . . ?
C38A C33 C34A C35A -1(5) . . . . ?
C39 S3 C33 C34 -165.9(13) . . . . ?
C39 S3 C33 C34A 109(2) . . . . ?
C39 S3 C33 C38 62.8(16) . . . . ?
C39 S3 C33 C38A -97.2(16) . . . . ?
C42 S4 C43 C44 64(2) . . . . ?
C42 S4 C43 C48 -67(2) . . . . ?
C42 S4 C43A C44A -75(3) . . . . ?
C42 S4 C43A C48A 160(3) . . . . ?
C43 S4 C42 C41 -83.7(10) . . . . ?
C43 C44 C45 C46 52(3) . . . . ?
C43A S4 C42 C41 -75.3(14) . . . . ?
C43A C44A C45A C46A 51(5) . . . . ?
C44 C43 C48 C47 52(3) . . . . ?
C44 C45 C46 C47 -56(4) . . . . ?
C44A C43A C48A C47A 50(5) . . . . ?
C44A C45A C46A C47A -56(5) . . . . ?
C45 C46 C47 C48 56(4) . . . . ?
C45A C46A C47A C48A 56(5) . . . . ?
C46 C47 C48 C43 -53(4) . . . . ?
C46A C47A C48A C43A -57(4) . . . . ?
C48 C43 C44 C45 -51(3) . . . . ?
C48A C43A C44A C45A -44(5) . . . . ?
C49 S7 C55 C56 -77.4(10) . . . . ?
C49 C50 C51 C52 55(2) . . . . ?
C50 C49 C54 C53 53.8(15) . . . . ?
C50 C51 C52 C53 -52(2) . . . . ?
C51 C52 C53 C54 50(2) . . . . ?
C52 C53 C54 C49 -50.4(19) . . . . ?
C54 C49 C50 C51 -56.6(16) . . . . ?
C55 S7 C49 C50 -76.7(10) . . . . ?
C55 S7 C49 C54 158.8(9) . . . . ?
C58 S8 C59A C60A 65(3) . . . . ?
C58 S8 C59A C64A -59(3) . . . . ?
C59 S8 C58 C57 96.4(10) . . . . ?
C59 C60 C61 C62 49(3) . . . . ?
C59A S8 C58 C57 82.9(12) . . . . ?
C59A C60A C61A C62A 51(5) . . . . ?
C60 C59 C64 C63 56(3) . . . . ?
C60 C61 C62 C63 -50(3) . . . . ?
C60A C59A C64A C63A 52(4) . . . . ?
C60A C61A C62A C63A -54(6) . . . . ?
C61 C62 C63 C64 52(3) . . . . ?
C61A C62A C63A C64A 55(5) . . . . ?
C62 C63 C64 C59 -56(3) . . . . ?
C62A C63A C64A C59A -57(5) . . . . ?
C64 C59 C60 C61 -50(3) . . . . ?
C64A C59A C60A C61A -50(4) . . . . ?
